data_1518156
loop_
_publ_author_name
'Adachi, Kazuhiko'
'Hirao, Yasukazu'
'Matsumoto, Kouzou'
'Kubo, Takashi'
'Kurata, Hiroyuki'

_publ_section_title
;
 Synthesis of sexithiophene-bridged cage compound: a new class of
 three-dimensionally expanded oligothiophenes.
;
_journal_issue 22
_journal_name_full 'Organic letters'
_journal_page_first 5870
_journal_page_last 5873
_journal_paper_doi 10.1021/ol5027816
_journal_volume 16
_journal_year 2014
_chemical_formula_sum 'C154 H192 S18'
_chemical_formula_weight 2620.14
_chemical_name_common
;
Beta-ethano-linked tris(sexithienyl) cage 
;
_chemical_name_systematic
;
 ?
;
_space_group_crystal_system triclinic
_space_group_IT_number 2
_space_group_name_Hall '-P 1'
_space_group_name_H-M_alt 'P -1'
_symmetry_space_group_name_Hall '-P 1'
_symmetry_space_group_name_H-M 'P -1'
_atom_sites_solution_hydrogens geom
_atom_sites_solution_primary direct
_atom_sites_solution_secondary difmap
_audit_creation_method SHELXL-2014
_cell_angle_alpha 77.272(3)
_cell_angle_beta 88.520(3)
_cell_angle_gamma 86.926(3)
_cell_formula_units_Z 2
_cell_length_a 13.3862(17)
_cell_length_b 23.118(3)
_cell_length_c 26.137(3)
_cell_measurement_reflns_used 22115
_cell_measurement_temperature 150(2)
_cell_measurement_theta_max 55.07
_cell_measurement_theta_min 6.02
_cell_volume 7877.5(17)
_computing_cell_refinement 'RAPID AUTO'
_computing_data_collection 'RAPID AUTO (Rigaku, ????)'
_computing_data_reduction 'RAPID AUTO'
_computing_molecular_graphics 'Yadokari-XG 2009 (Wakita Nemoto et al., 2009)'
_computing_publication_material
;
Yadokari-XG 2009 (Wakita,Nemoto et al., 2009)
;
_computing_structure_refinement 'SHELXL-2014 (Sheldrick, 2014)'
_computing_structure_solution 'SHELXL-2014 (Sheldrick, 2014)'
_diffrn_ambient_temperature 150(2)
_diffrn_measured_fraction_theta_full 0.998
_diffrn_measured_fraction_theta_max 0.996
_diffrn_measurement_device_type 'Rigaku/Varimax Rapid/007HF'
_diffrn_measurement_method \w
_diffrn_radiation_type MoK\a
_diffrn_radiation_wavelength 0.71075
_diffrn_reflns_av_R_equivalents 0.1385
_diffrn_reflns_av_unetI/netI 0.3540
_diffrn_reflns_Laue_measured_fraction_full 0.998
_diffrn_reflns_Laue_measured_fraction_max 0.996
_diffrn_reflns_limit_h_max 16
_diffrn_reflns_limit_h_min -17
_diffrn_reflns_limit_k_max 30
_diffrn_reflns_limit_k_min -30
_diffrn_reflns_limit_l_max 33
_diffrn_reflns_limit_l_min -33
_diffrn_reflns_number 79157
_diffrn_reflns_point_group_measured_fraction_full 0.998
_diffrn_reflns_point_group_measured_fraction_max 0.996
_diffrn_reflns_theta_full 25.242
_diffrn_reflns_theta_max 27.485
_diffrn_reflns_theta_min 3.011
_diffrn_source 'micro-focus rotating anode'
_exptl_absorpt_coefficient_mu 0.291
_exptl_absorpt_correction_T_max 0.9971
_exptl_absorpt_correction_T_min 0.9177
_exptl_absorpt_correction_type none
_exptl_crystal_colour orange
_exptl_crystal_density_diffrn 1.105
_exptl_crystal_density_method 'not measured'
_exptl_crystal_description prism
_exptl_crystal_F_000 2808
_exptl_crystal_size_max 0.300
_exptl_crystal_size_mid 0.100
_exptl_crystal_size_min 0.010
_platon_squeeze_details
;
Cage6T comprises a large pore voids in the structure filling
with the disordered ethanol solvent molecules. Attempts to model 
disordered solvent molecules were unsuccessful. 
We therefore employed PLATON/SQUEEZE to make the solvent-free 
diffraction intensities. SQUEEZE estimated a potential 
solvent volume of 1014.9 \%A^3^, 12.9 % of the total 
unit-cell volume.168.2 electrons per unit cell worth 
of scattering were located in the void. 
The reported structure is based on the PLATON/SQUEEZE corrected data.

Ref: Spek, A.L. (2003), J.Appl.Cryst. 36, 7-13.
;
_refine_diff_density_max 1.396
_refine_diff_density_min -0.510
_refine_diff_density_rms 0.084
_refine_ls_extinction_method none
_refine_ls_goodness_of_fit_ref 0.829
_refine_ls_hydrogen_treatment noref
_refine_ls_matrix_type full
_refine_ls_number_parameters 1488
_refine_ls_number_reflns 35982
_refine_ls_number_restraints 0
_refine_ls_restrained_S_all 0.829
_refine_ls_R_factor_all 0.1950
_refine_ls_R_factor_gt 0.0830
_refine_ls_shift/su_max 0.001
_refine_ls_shift/su_mean 0.000
_refine_ls_structure_factor_coef Fsqd
_refine_ls_weighting_details 'w=1/[\s^2^(Fo^2^)+(0.0960P)^2^] where P=(Fo^2^+2Fc^2^)/3'
_refine_ls_weighting_scheme calc
_refine_ls_wR_factor_gt 0.2170
_refine_ls_wR_factor_ref 0.2405
_reflns_Friedel_coverage 0.000
_reflns_number_gt 10574
_reflns_number_total 35982
_reflns_threshold_expression 'I > 2\s(I)'
_cod_data_source_file ol5027816_si_004.cif
_cod_data_source_block Cage6T
_cod_depositor_comments 'Adding full bibliography for 1518156--1518157.cif.'
_cod_original_cell_volume 7877.3(17)
_cod_database_code 1518156
_shelx_space_group_comment
;
The symmetry employed for this shelxl refinement is uniquely defined
by the following loop, which should always be used as a source of
symmetry information in preference to the above space-group names.
They are only intended as comments.
;
_shelx_estimated_absorpt_t_min 0.918
_shelx_estimated_absorpt_t_max 0.997
_shelxl_version_number 2014-3

loop_
_space_group_symop_operation_xyz
'x, y, z'
'-x, -y, -z'

loop_
_atom_site_label
_atom_site_type_symbol
_atom_site_fract_x
_atom_site_fract_y
_atom_site_fract_z
_atom_site_U_iso_or_equiv
_atom_site_adp_type
_atom_site_occupancy
_atom_site_site_symmetry_order
_atom_site_calc_flag
_atom_site_refinement_flags_posn
_atom_site_refinement_flags_adp
C1 C 0.1965(4) 0.6399(2) 0.86017(19) 0.0455(14) Uani 1 1 d . .
C2 C 0.2446(4) 0.6394(3) 0.91338(19) 0.0554(16) Uani 1 1 d . .
H2 H 0.3176 0.6359 0.9098 0.083 Uiso 1 1 calc R U
H2A H 0.2216 0.6056 0.9398 0.083 Uiso 1 1 calc R U
H2B H 0.2252 0.6764 0.9243 0.083 Uiso 1 1 calc R U
C3 C -0.0502(4) 0.8726(2) 0.1927(2) 0.0512(15) Uani 1 1 d . .
C4 C -0.1163(4) 0.8969(3) 0.1436(2) 0.0613(17) Uani 1 1 d . .
H4 H -0.1487 0.9352 0.1462 0.092 Uiso 1 1 calc R U
H4A H -0.1675 0.8687 0.1419 0.092 Uiso 1 1 calc R U
H4B H -0.0742 0.9022 0.1118 0.092 Uiso 1 1 calc R U
S1 S 0.00864(11) 0.61978(7) 0.82115(6) 0.0558(4) Uani 1 1 d . .
S2 S -0.21587(10) 0.65314(6) 0.76780(5) 0.0470(4) Uani 1 1 d . .
S3 S -0.33413(11) 0.67330(7) 0.66318(5) 0.0542(4) Uani 1 1 d . .
S4 S -0.37171(11) 0.74372(7) 0.53036(6) 0.0553(4) Uani 1 1 d . .
S5 S -0.31496(12) 0.81130(8) 0.41166(6) 0.0621(5) Uani 1 1 d . .
S6 S -0.21000(13) 0.82117(8) 0.25551(6) 0.0646(5) Uani 1 1 d . .
S7 S 0.35370(11) 0.70778(7) 0.81364(6) 0.0526(4) Uani 1 1 d . .
S8 S 0.38743(11) 0.84085(6) 0.66818(5) 0.0489(4) Uani 1 1 d . .
S9 S 0.46099(12) 0.87713(7) 0.54810(5) 0.0526(4) Uani 1 1 d . .
S10 S 0.41520(12) 0.93266(7) 0.41246(5) 0.0533(4) Uani 1 1 d . .
S11 S 0.30131(12) 0.93981(7) 0.30553(5) 0.0555(4) Uani 1 1 d . .
S12 S 0.13590(11) 0.89250(7) 0.23453(6) 0.0572(4) Uani 1 1 d . .
S13 S 0.23765(11) 0.58204(6) 0.77709(5) 0.0489(4) Uani 1 1 d . .
S14 S 0.32413(12) 0.51410(7) 0.68769(6) 0.0556(4) Uani 1 1 d . .
S15 S 0.27369(11) 0.51600(7) 0.55536(6) 0.0561(4) Uani 1 1 d . .
S16 S 0.21717(13) 0.55647(7) 0.42063(6) 0.0657(5) Uani 1 1 d . .
S17 S 0.17497(12) 0.64905(7) 0.30010(6) 0.0609(5) Uani 1 1 d . .
S18 S 0.02613(12) 0.76039(6) 0.24708(5) 0.0567(4) Uani 1 1 d . .
C5 C 0.0814(4) 0.6401(2) 0.8664(2) 0.0487(15) Uani 1 1 d . .
C6 C 0.0230(5) 0.6531(3) 0.9058(2) 0.070(2) Uani 1 1 d . .
H6 H 0.0491 0.6650 0.9352 0.084 Uiso 1 1 calc R U
C7 C -0.0788(5) 0.6475(3) 0.8994(2) 0.0643(18) Uani 1 1 d . .
H7 H -0.1286 0.6553 0.9239 0.077 Uiso 1 1 calc R U
C8 C -0.0991(4) 0.6302(2) 0.8560(2) 0.0455(14) Uani 1 1 d . .
C9 C -0.1960(4) 0.6217(2) 0.83221(19) 0.0450(15) Uani 1 1 d . .
C10 C -0.2772(4) 0.5911(3) 0.8554(2) 0.0484(15) Uani 1 1 d . .
C11 C -0.3573(4) 0.5950(3) 0.8191(2) 0.0504(15) Uani 1 1 d . .
C12 C -0.3345(4) 0.6260(2) 0.7698(2) 0.0461(14) Uani 1 1 d . .
C13 C -0.3932(4) 0.6437(2) 0.7224(2) 0.0485(15) Uani 1 1 d . .
C14 C -0.4965(4) 0.6454(2) 0.7165(2) 0.0480(14) Uani 1 1 d . .
H14 H -0.5422 0.6307 0.7441 0.058 Uiso 1 1 calc R U
C15 C -0.5257(4) 0.6721(3) 0.6639(2) 0.0497(16) Uani 1 1 d . .
C16 C -0.4467(4) 0.6899(2) 0.6313(2) 0.0462(15) Uani 1 1 d . .
C17 C -0.6312(4) 0.6840(3) 0.6443(2) 0.0565(16) Uani 1 1 d . .
H17 H -0.6725 0.6513 0.6626 0.068 Uiso 1 1 calc R U
H17A H -0.6588 0.7211 0.6534 0.068 Uiso 1 1 calc R U
C18 C -0.4606(4) 0.7160(2) 0.5773(2) 0.0464(14) Uani 1 1 d . .
C19 C -0.6395(5) 0.6896(4) 0.5881(2) 0.080(2) Uani 1 1 d . .
H19 H -0.7017 0.7134 0.5762 0.096 Uiso 1 1 calc R U
H19A H -0.6458 0.6496 0.5812 0.096 Uiso 1 1 calc R U
C20 C -0.5532(4) 0.7180(3) 0.5561(2) 0.0538(16) Uani 1 1 d . .
C21 C -0.5518(4) 0.7422(3) 0.5005(2) 0.0541(17) Uani 1 1 d . .
H21 H -0.6101 0.7473 0.4796 0.065 Uiso 1 1 calc R U
C22 C -0.4597(4) 0.7570(2) 0.4804(2) 0.0464(15) Uani 1 1 d . .
C23 C -0.4279(4) 0.7776(2) 0.4265(2) 0.0496(15) Uani 1 1 d . .
C24 C -0.4680(5) 0.7691(3) 0.3817(2) 0.0673(18) Uani 1 1 d . .
C25 C -0.4139(5) 0.7933(3) 0.3355(2) 0.073(2) Uani 1 1 d . .
C26 C -0.3277(5) 0.8186(3) 0.3456(2) 0.0523(16) Uani 1 1 d . .
C27 C -0.2514(4) 0.8461(3) 0.3108(2) 0.0542(16) Uani 1 1 d . .
C28 C -0.1933(5) 0.8907(4) 0.3160(3) 0.081(2) Uani 1 1 d . .
H28 H -0.2022 0.9109 0.3439 0.098 Uiso 1 1 calc R U
C29 C -0.1160(5) 0.9051(3) 0.2754(2) 0.074(2) Uani 1 1 d . .
H29 H -0.0707 0.9357 0.2739 0.089 Uiso 1 1 calc R U
C30 C -0.1162(4) 0.8701(2) 0.2404(2) 0.0492(15) Uani 1 1 d . .
C31 C 0.2279(4) 0.6936(2) 0.8195(2) 0.0443(14) Uani 1 1 d . .
C32 C 0.1749(4) 0.7335(3) 0.7835(2) 0.0570(16) Uani 1 1 d . .
H32 H 0.1042 0.7337 0.7809 0.068 Uiso 1 1 calc R U
C33 C 0.2339(5) 0.7746(3) 0.7503(2) 0.0584(17) Uani 1 1 d . .
H33 H 0.2065 0.8055 0.7234 0.070 Uiso 1 1 calc R U
C34 C 0.3363(4) 0.7665(2) 0.75997(19) 0.0438(14) Uani 1 1 d . .
C35 C 0.4158(4) 0.7967(2) 0.72916(18) 0.0391(13) Uani 1 1 d . .
C36 C 0.5182(4) 0.7930(2) 0.7380(2) 0.0461(14) Uani 1 1 d . .
C37 C 0.5736(4) 0.8244(2) 0.6933(2) 0.0469(14) Uani 1 1 d . .
C38 C 0.5128(4) 0.8525(2) 0.6513(2) 0.0492(15) Uani 1 1 d . .
C39 C 0.5394(4) 0.8830(3) 0.5987(2) 0.0469(14) Uani 1 1 d . .
C40 C 0.6185(4) 0.9154(3) 0.5801(2) 0.0504(15) Uani 1 1 d . .
H40 H 0.6690 0.9237 0.6020 0.061 Uiso 1 1 calc R U
C41 C 0.6190(4) 0.9358(3) 0.5253(2) 0.0486(14) Uani 1 1 d . .
C42 C 0.5374(4) 0.9192(2) 0.50256(19) 0.0468(14) Uani 1 1 d . .
C43 C 0.6930(5) 0.9744(3) 0.4914(2) 0.0589(17) Uani 1 1 d . .
H43 H 0.7602 0.9650 0.5070 0.071 Uiso 1 1 calc R U
H43A H 0.6747 1.0165 0.4916 0.071 Uiso 1 1 calc R U
C44 C 0.5213(4) 0.9374(2) 0.4464(2) 0.0443(14) Uani 1 1 d . .
C45 C 0.6984(4) 0.9674(3) 0.4347(2) 0.0618(17) Uani 1 1 d . .
H45 H 0.7304 1.0020 0.4125 0.074 Uiso 1 1 calc R U
H45A H 0.7405 0.9314 0.4326 0.074 Uiso 1 1 calc R U
C46 C 0.5973(5) 0.9624(2) 0.4140(2) 0.0512(16) Uani 1 1 d . .
C47 C 0.5696(5) 0.9760(2) 0.3607(2) 0.0536(16) Uani 1 1 d . .
H47 H 0.6141 0.9920 0.3329 0.064 Uiso 1 1 calc R U
C48 C 0.4711(5) 0.9637(2) 0.35286(18) 0.0499(16) Uani 1 1 d . .
C49 C 0.4138(4) 0.9736(2) 0.3044(2) 0.0490(15) Uani 1 1 d . .
C50 C 0.4325(4) 1.0085(2) 0.2553(2) 0.0478(14) Uani 1 1 d . .
C51 C 0.3568(5) 1.0075(2) 0.2191(2) 0.0498(15) Uani 1 1 d . .
C52 C 0.2797(5) 0.9724(2) 0.24101(19) 0.0487(15) Uani 1 1 d . .
C53 C 0.1858(4) 0.9616(2) 0.2175(2) 0.0527(15) Uani 1 1 d . .
C54 C 0.1251(5) 0.9988(3) 0.1809(3) 0.074(2) Uani 1 1 d . .
H54 H 0.1395 1.0387 0.1655 0.089 Uiso 1 1 calc R U
C55 C 0.0395(5) 0.9714(3) 0.1688(2) 0.0667(19) Uani 1 1 d . .
H55 H -0.0099 0.9917 0.1450 0.080 Uiso 1 1 calc R U
C56 C 0.0340(4) 0.9142(3) 0.1938(2) 0.0495(15) Uani 1 1 d . .
C57 C 0.2302(4) 0.5829(2) 0.84367(19) 0.0457(14) Uani 1 1 d . .
C58 C 0.2457(4) 0.5273(3) 0.8727(2) 0.0574(17) Uani 1 1 d . .
H58 H 0.2453 0.5185 0.9100 0.069 Uiso 1 1 calc R U
C59 C 0.2625(4) 0.4836(3) 0.8435(2) 0.0607(18) Uani 1 1 d . .
H59 H 0.2729 0.4426 0.8591 0.073 Uiso 1 1 calc R U
C60 C 0.2624(4) 0.5057(2) 0.7900(2) 0.0484(15) Uani 1 1 d . .
C61 C 0.2755(4) 0.4759(3) 0.7456(2) 0.0506(15) Uani 1 1 d . .
C62 C 0.2493(4) 0.4197(3) 0.7425(2) 0.0515(15) Uani 1 1 d . .
C63 C 0.2686(4) 0.4086(3) 0.6918(2) 0.0549(16) Uani 1 1 d . .
C64 C 0.3080(4) 0.4551(3) 0.6580(2) 0.0497(15) Uani 1 1 d . .
C65 C 0.3331(4) 0.4609(2) 0.6021(2) 0.0529(15) Uani 1 1 d . .
C66 C 0.3973(4) 0.4266(2) 0.5793(2) 0.0551(16) Uani 1 1 d . .
H66 H 0.4395 0.3956 0.5988 0.066 Uiso 1 1 calc R U
C67 C 0.3959(4) 0.4413(2) 0.5235(2) 0.0505(15) Uani 1 1 d . .
C68 C 0.3325(4) 0.4894(2) 0.5052(2) 0.0492(15) Uani 1 1 d . .
C69 C 0.4480(5) 0.4085(3) 0.4872(2) 0.0624(18) Uani 1 1 d . .
H69 H 0.4139 0.3711 0.4892 0.075 Uiso 1 1 calc R U
H69A H 0.5171 0.3977 0.4996 0.075 Uiso 1 1 calc R U
C70 C 0.3124(4) 0.5081(2) 0.4497(2) 0.0496(15) Uani 1 1 d . .
C71 C 0.4529(5) 0.4405(3) 0.4312(2) 0.0650(19) Uani 1 1 d . .
H71 H 0.4590 0.4110 0.4088 0.078 Uiso 1 1 calc R U
H71A H 0.5140 0.4637 0.4255 0.078 Uiso 1 1 calc R U
C72 C 0.3636(4) 0.4819(2) 0.4141(2) 0.0543(16) Uani 1 1 d . .
C73 C 0.3273(4) 0.5007(3) 0.3631(2) 0.0572(17) Uani 1 1 d . .
H73 H 0.3549 0.4868 0.3339 0.069 Uiso 1 1 calc R U
C74 C 0.2463(4) 0.5420(2) 0.3596(2) 0.0547(16) Uani 1 1 d . .
C75 C 0.1899(4) 0.5729(3) 0.3132(2) 0.0553(16) Uani 1 1 d . .
C76 C 0.1497(5) 0.5499(3) 0.2752(2) 0.0628(18) Uani 1 1 d . .
C77 C 0.1049(4) 0.5947(3) 0.2353(2) 0.0592(17) Uani 1 1 d . .
C78 C 0.1125(4) 0.6510(3) 0.2430(2) 0.0535(16) Uani 1 1 d . .
C79 C 0.0726(4) 0.7079(2) 0.2132(2) 0.0476(15) Uani 1 1 d . .
C80 C 0.0589(5) 0.7289(3) 0.1612(2) 0.0652(19) Uani 1 1 d . .
H80 H 0.0761 0.7062 0.1358 0.078 Uiso 1 1 calc R U
C81 C 0.0165(4) 0.7879(3) 0.1478(2) 0.0591(17) Uani 1 1 d . .
H81 H 0.0052 0.8090 0.1128 0.071 Uiso 1 1 calc R U
C82 C -0.0061(4) 0.8110(2) 0.19042(19) 0.0468(14) Uani 1 1 d . .
C83 C -0.2836(4) 0.5610(3) 0.9124(2) 0.0608(17) Uani 1 1 d . .
H83 H -0.2151 0.5531 0.9265 0.073 Uiso 1 1 calc R U
H83A H -0.3142 0.5223 0.9157 0.073 Uiso 1 1 calc R U
C84 C -0.3451(5) 0.5977(3) 0.9455(2) 0.0652(19) Uani 1 1 d . .
H84 H -0.3125 0.6357 0.9432 0.078 Uiso 1 1 calc R U
H84A H -0.4123 0.6073 0.9299 0.078 Uiso 1 1 calc R U
C85 C -0.3578(5) 0.5683(3) 1.0024(2) 0.086(2) Uani 1 1 d . .
H85 H -0.2911 0.5612 1.0187 0.104 Uiso 1 1 calc R U
H85A H -0.3867 0.5293 1.0049 0.104 Uiso 1 1 calc R U
C86 C -0.4238(6) 0.6038(4) 1.0332(2) 0.099(3) Uani 1 1 d . .
H86 H -0.3983 0.6441 1.0282 0.119 Uiso 1 1 calc R U
H86A H -0.4189 0.5848 1.0709 0.119 Uiso 1 1 calc R U
C87 C -0.5352(7) 0.6096(5) 1.0178(3) 0.149(5) Uani 1 1 d . .
H87 H -0.5388 0.6261 0.9795 0.178 Uiso 1 1 calc R U
H87A H -0.5607 0.5691 1.0244 0.178 Uiso 1 1 calc R U
C88 C -0.6060(8) 0.6475(5) 1.0451(3) 0.178(6) Uani 1 1 d . .
H88 H -0.6130 0.6281 1.0823 0.266 Uiso 1 1 calc R U
H88A H -0.6717 0.6521 1.0286 0.266 Uiso 1 1 calc R U
H88B H -0.5788 0.6867 1.0421 0.266 Uiso 1 1 calc R U
C89 C -0.4543(5) 0.5637(3) 0.8350(2) 0.0666(18) Uani 1 1 d . .
H89 H -0.4564 0.5497 0.8737 0.080 Uiso 1 1 calc R U
H89A H -0.5115 0.5926 0.8251 0.080 Uiso 1 1 calc R U
C90 C -0.4663(6) 0.5119(4) 0.8102(4) 0.116(3) Uani 1 1 d . .
H90 H -0.5303 0.4940 0.8231 0.139 Uiso 1 1 calc R U
H90A H -0.4725 0.5273 0.7719 0.139 Uiso 1 1 calc R U
C91 C -0.3938(8) 0.4681(4) 0.8181(4) 0.139(4) Uani 1 1 d . .
H91 H -0.3787 0.4579 0.8560 0.167 Uiso 1 1 calc R U
H91A H -0.3327 0.4842 0.7993 0.167 Uiso 1 1 calc R U
C92 C -0.4152(11) 0.4077(6) 0.8005(5) 0.202(7) Uani 1 1 d . .
H92 H -0.3509 0.3841 0.8026 0.243 Uiso 1 1 calc R U
H92A H -0.4603 0.3854 0.8275 0.243 Uiso 1 1 calc R U
C93 C -0.4497(10) 0.4079(6) 0.7590(6) 0.201(7) Uani 1 1 d . .
H93 H -0.4105 0.4355 0.7327 0.242 Uiso 1 1 calc R U
H93A H -0.5181 0.4264 0.7593 0.242 Uiso 1 1 calc R U
C94 C -0.4586(9) 0.3539(6) 0.7379(5) 0.208(6) Uani 1 1 d . .
H94 H -0.3923 0.3343 0.7362 0.312 Uiso 1 1 calc R U
H94A H -0.4868 0.3651 0.7027 0.312 Uiso 1 1 calc R U
H94B H -0.5027 0.3267 0.7610 0.312 Uiso 1 1 calc R U
C95 C -0.5614(5) 0.7332(3) 0.3827(3) 0.079(2) Uani 1 1 d . .
H95 H -0.5564 0.7112 0.3541 0.095 Uiso 1 1 calc R U
H95A H -0.5655 0.7039 0.4164 0.095 Uiso 1 1 calc R U
C96 C -0.6510(5) 0.7721(3) 0.3761(2) 0.079(2) Uani 1 1 d . .
H96 H -0.6580 0.7915 0.3386 0.095 Uiso 1 1 calc R U
H96A H -0.6439 0.8036 0.3959 0.095 Uiso 1 1 calc R U
C97 C -0.7505(5) 0.7377(3) 0.3961(3) 0.074(2) Uani 1 1 d . .
H97 H -0.7541 0.7031 0.3797 0.089 Uiso 1 1 calc R U
H97A H -0.7483 0.7228 0.4346 0.089 Uiso 1 1 calc R U
C98 C -0.8399(5) 0.7775(3) 0.3825(3) 0.079(2) Uani 1 1 d . .
H98 H -0.8446 0.7892 0.3439 0.094 Uiso 1 1 calc R U
H98A H -0.8317 0.8140 0.3956 0.094 Uiso 1 1 calc R U
C99 C -0.9360(5) 0.7505(3) 0.4047(3) 0.091(2) Uani 1 1 d . .
H99 H -0.9326 0.7403 0.4434 0.109 Uiso 1 1 calc R U
H99A H -0.9433 0.7133 0.3926 0.109 Uiso 1 1 calc R U
C100 C -1.0287(7) 0.7921(4) 0.3883(3) 0.128(4) Uani 1 1 d . .
H100 H -1.0862 0.7770 0.4102 0.192 Uiso 1 1 calc R U
H101 H -1.0431 0.7939 0.3514 0.192 Uiso 1 1 calc R U
H102 H -1.0158 0.8320 0.3930 0.192 Uiso 1 1 calc R U
C101 C -0.4450(5) 0.7881(3) 0.2789(3) 0.085(2) Uani 1 1 d . .
H103 H -0.3889 0.7701 0.2613 0.101 Uiso 1 1 calc R U
H104 H -0.5034 0.7631 0.2810 0.101 Uiso 1 1 calc R U
C102 C -0.4707(6) 0.8497(3) 0.2493(3) 0.098(3) Uani 1 1 d . .
H105 H -0.4139 0.8755 0.2493 0.118 Uiso 1 1 calc R U
H106 H -0.5299 0.8667 0.2653 0.118 Uiso 1 1 calc R U
C103 C -0.4947(7) 0.8440(5) 0.1895(3) 0.153(5) Uani 1 1 d . .
H107 H -0.4830 0.8821 0.1645 0.183 Uiso 1 1 calc R U
H108 H -0.4502 0.8126 0.1795 0.183 Uiso 1 1 calc R U
C104 C -0.6069(8) 0.8282(5) 0.1880(3) 0.146(4) Uani 1 1 d . .
H109 H -0.6474 0.8627 0.1952 0.175 Uiso 1 1 calc R U
H110 H -0.6171 0.7949 0.2185 0.175 Uiso 1 1 calc R U
C105 C -0.6678(14) 0.8069(9) 0.1299(4) 0.314(12) Uani 1 1 d . .
C106 C 0.5670(4) 0.7621(2) 0.78767(19) 0.0513(16) Uani 1 1 d . .
H111 H 0.6400 0.7582 0.7811 0.062 Uiso 1 1 calc R U
H112 H 0.5422 0.7215 0.7981 0.062 Uiso 1 1 calc R U
C107 C 0.5493(5) 0.7928(3) 0.8328(2) 0.0605(18) Uani 1 1 d . .
H113 H 0.4770 0.8031 0.8356 0.073 Uiso 1 1 calc R U
H114 H 0.5851 0.8302 0.8254 0.073 Uiso 1 1 calc R U
C108 C 0.5849(5) 0.7542(3) 0.8853(2) 0.072(2) Uani 1 1 d . .
H115 H 0.5479 0.7172 0.8927 0.087 Uiso 1 1 calc R U
H116 H 0.6567 0.7428 0.8817 0.087 Uiso 1 1 calc R U
C109 C 0.5720(8) 0.7826(4) 0.9310(3) 0.113(3) Uani 1 1 d . .
H117 H 0.6144 0.8173 0.9252 0.136 Uiso 1 1 calc R U
H118 H 0.5967 0.7541 0.9627 0.136 Uiso 1 1 calc R U
C110 C 0.4642(9) 0.8033(5) 0.9419(3) 0.158(5) Uani 1 1 d . .
H119 H 0.4429 0.8376 0.9138 0.190 Uiso 1 1 calc R U
H120 H 0.4187 0.7709 0.9421 0.190 Uiso 1 1 calc R U
C111 C 0.4583(9) 0.8210(5) 0.9946(3) 0.176(5) Uani 1 1 d . .
H121 H 0.4955 0.7911 1.0206 0.265 Uiso 1 1 calc R U
H122 H 0.3882 0.8236 1.0060 0.265 Uiso 1 1 calc R U
H123 H 0.4875 0.8597 0.9913 0.265 Uiso 1 1 calc R U
C112 C 0.6862(4) 0.8246(2) 0.6907(2) 0.0500(15) Uani 1 1 d . .
H124 H 0.7085 0.8320 0.6536 0.060 Uiso 1 1 calc R U
H125 H 0.7143 0.7850 0.7085 0.060 Uiso 1 1 calc R U
C113 C 0.7272(4) 0.8717(3) 0.7163(3) 0.0679(18) Uani 1 1 d . .
H126 H 0.7069 0.8630 0.7538 0.081 Uiso 1 1 calc R U
H127 H 0.6957 0.9109 0.6997 0.081 Uiso 1 1 calc R U
C114 C 0.8427(5) 0.8761(3) 0.7125(3) 0.093(3) Uani 1 1 d . .
H128 H 0.8633 0.8855 0.6751 0.112 Uiso 1 1 calc R U
H129 H 0.8615 0.9092 0.7281 0.112 Uiso 1 1 calc R U
C115 C 0.8973(7) 0.8216(5) 0.7390(4) 0.132(3) Uani 1 1 d . .
H130 H 0.9694 0.8297 0.7361 0.159 Uiso 1 1 calc R U
H131 H 0.8872 0.7912 0.7184 0.159 Uiso 1 1 calc R U
C116 C 0.8762(8) 0.7935(6) 0.7953(5) 0.174(5) Uani 1 1 d . .
H132 H 0.8048 0.7839 0.7978 0.209 Uiso 1 1 calc R U
H133 H 0.9154 0.7551 0.8032 0.209 Uiso 1 1 calc R U
C117 C 0.8935(10) 0.8227(6) 0.8374(5) 0.222(8) Uani 1 1 d . .
H134 H 0.9596 0.8397 0.8327 0.333 Uiso 1 1 calc R U
H135 H 0.8909 0.7938 0.8710 0.333 Uiso 1 1 calc R U
H136 H 0.8419 0.8545 0.8372 0.333 Uiso 1 1 calc R U
C118 C 0.5221(5) 1.0455(3) 0.2419(2) 0.0562(16) Uani 1 1 d . .
H137 H 0.5426 1.0584 0.2736 0.067 Uiso 1 1 calc R U
H138 H 0.5032 1.0816 0.2150 0.067 Uiso 1 1 calc R U
C119 C 0.6110(5) 1.0126(3) 0.2212(3) 0.082(2) Uani 1 1 d . .
H139 H 0.5913 1.0054 0.1870 0.098 Uiso 1 1 calc R U
H140 H 0.6195 0.9733 0.2454 0.098 Uiso 1 1 calc R U
C120 C 0.7177(9) 1.0397(5) 0.2129(4) 0.136(4) Uani 1 1 d . .
H141 H 0.7428 1.0466 0.2463 0.163 Uiso 1 1 calc R U
H142 H 0.7664 1.0129 0.1992 0.163 Uiso 1 1 calc R U
C121 C 0.7032(9) 1.0886(6) 0.1796(7) 0.199(7) Uani 1 1 d . .
H143 H 0.6642 1.1177 0.1958 0.239 Uiso 1 1 calc R U
H144 H 0.6658 1.0823 0.1493 0.239 Uiso 1 1 calc R U
C122 C 0.8234(9) 1.1149(6) 0.1592(5) 0.167(5) Uani 1 1 d . .
H145 H 0.8578 1.1255 0.1887 0.201 Uiso 1 1 calc R U
H146 H 0.8651 1.0839 0.1467 0.201 Uiso 1 1 calc R U
C123 C 0.8061(8) 1.1728(4) 0.1121(4) 0.146(4) Uani 1 1 d . .
H147 H 0.7518 1.1662 0.0898 0.219 Uiso 1 1 calc R U
H148 H 0.8677 1.1797 0.0910 0.219 Uiso 1 1 calc R U
H149 H 0.7883 1.2075 0.1268 0.219 Uiso 1 1 calc R U
C124 C 0.3595(5) 1.0410(3) 0.1624(2) 0.0613(17) Uani 1 1 d . .
H150 H 0.4185 1.0658 0.1569 0.074 Uiso 1 1 calc R U
H151 H 0.2991 1.0681 0.1558 0.074 Uiso 1 1 calc R U
C125 C 0.3641(5) 1.0011(3) 0.1219(2) 0.0665(19) Uani 1 1 d . .
H152 H 0.4293 0.9784 0.1244 0.080 Uiso 1 1 calc R U
H153 H 0.3107 0.9723 0.1301 0.080 Uiso 1 1 calc R U
C126 C 0.3513(6) 1.0374(3) 0.0666(2) 0.080(2) Uani 1 1 d . .
H154 H 0.4056 1.0656 0.0584 0.096 Uiso 1 1 calc R U
H155 H 0.2870 1.0610 0.0646 0.096 Uiso 1 1 calc R U
C127 C 0.3527(6) 0.9998(3) 0.0254(2) 0.083(2) Uani 1 1 d . .
H156 H 0.2994 0.9710 0.0339 0.099 Uiso 1 1 calc R U
H157 H 0.4177 0.9770 0.0266 0.099 Uiso 1 1 calc R U
C128 C 0.3370(6) 1.0374(4) -0.0308(2) 0.102(3) Uani 1 1 d . .
H158 H 0.2719 1.0600 -0.0321 0.122 Uiso 1 1 calc R U
H159 H 0.3901 1.0664 -0.0393 0.122 Uiso 1 1 calc R U
C129 C 0.3392(6) 1.0005(4) -0.0707(3) 0.127(4) Uani 1 1 d . .
H160 H 0.4020 0.9763 -0.0682 0.191 Uiso 1 1 calc R U
H161 H 0.3342 1.0264 -0.1058 0.191 Uiso 1 1 calc R U
H162 H 0.2826 0.9745 -0.0645 0.191 Uiso 1 1 calc R U
C130 C 0.2053(5) 0.3754(3) 0.7878(2) 0.0666(18) Uani 1 1 d . .
H163 H 0.1562 0.3522 0.7741 0.080 Uiso 1 1 calc R U
H164 H 0.1692 0.3971 0.8119 0.080 Uiso 1 1 calc R U
C131 C 0.2864(6) 0.3325(3) 0.8184(3) 0.087(2) Uani 1 1 d . .
H165 H 0.3412 0.3548 0.8284 0.104 Uiso 1 1 calc R U
H166 H 0.3149 0.3050 0.7970 0.104 Uiso 1 1 calc R U
C132 C 0.2265(9) 0.2947(5) 0.8725(6) 0.203(8) Uani 1 1 d . .
H167 H 0.2015 0.3222 0.8946 0.244 Uiso 1 1 calc R U
H168 H 0.1688 0.2750 0.8622 0.244 Uiso 1 1 calc R U
C133 C 0.2898(14) 0.2556(7) 0.8982(8) 0.266(10) Uani 1 1 d . .
H169 H 0.3487 0.2753 0.9072 0.320 Uiso 1 1 calc R U
H170 H 0.3128 0.2272 0.8765 0.320 Uiso 1 1 calc R U
C134 C 0.2363(16) 0.2224(8) 0.9490(5) 0.265(12) Uani 1 1 d . .
H171 H 0.1740 0.2068 0.9390 0.318 Uiso 1 1 calc R U
H172 H 0.2801 0.1879 0.9658 0.318 Uiso 1 1 calc R U
C135 C 0.213(2) 0.2553(13) 0.9850(10) 0.396(18) Uani 1 1 d . .
C136 C 0.2379(5) 0.3520(3) 0.6779(2) 0.0616(17) Uani 1 1 d . .
H173 H 0.2777 0.3456 0.6470 0.074 Uiso 1 1 calc R U
H174 H 0.2544 0.3182 0.7075 0.074 Uiso 1 1 calc R U
C137 C 0.1283(5) 0.3518(3) 0.6659(3) 0.076(2) Uani 1 1 d . .
H175 H 0.0889 0.3632 0.6951 0.091 Uiso 1 1 calc R U
H176 H 0.1123 0.3107 0.6652 0.091 Uiso 1 1 calc R U
C138 C 0.0942(5) 0.3923(3) 0.6150(3) 0.084(2) Uani 1 1 d . .
H177 H 0.1153 0.4329 0.6141 0.101 Uiso 1 1 calc R U
H178 H 0.0202 0.3940 0.6142 0.101 Uiso 1 1 calc R U
C139 C 0.1354(6) 0.3729(3) 0.5657(3) 0.083(2) Uani 1 1 d . .
H179 H 0.2088 0.3764 0.5644 0.100 Uiso 1 1 calc R U
H180 H 0.1224 0.3304 0.5693 0.100 Uiso 1 1 calc R U
C140 C 0.0931(6) 0.4072(4) 0.5141(3) 0.108(3) Uani 1 1 d . .
H181 H 0.1059 0.4498 0.5100 0.130 Uiso 1 1 calc R U
H182 H 0.0198 0.4035 0.5147 0.130 Uiso 1 1 calc R U
C141 C 0.1383(7) 0.3856(5) 0.4671(3) 0.127(3) Uani 1 1 d . .
H183 H 0.2113 0.3869 0.4675 0.190 Uiso 1 1 calc R U
H184 H 0.1127 0.4112 0.4346 0.190 Uiso 1 1 calc R U
H185 H 0.1199 0.3447 0.4690 0.190 Uiso 1 1 calc R U
C142 C 0.1344(6) 0.4799(3) 0.2834(4) 0.126(4) Uani 1 1 d . .
H186 H 0.1881 0.4570 0.3056 0.151 Uiso 1 1 calc R U
H187 H 0.1369 0.4683 0.2491 0.151 Uiso 1 1 calc R U
C143 C 0.0123(9) 0.4647(4) 0.3152(3) 0.127(4) Uani 1 1 d . .
C144 C 0.0527(5) 0.5811(3) 0.1879(2) 0.0651(19) Uani 1 1 d . .
H188 H 0.0042 0.6142 0.1737 0.078 Uiso 1 1 calc R U
H189 H 0.0150 0.5447 0.1996 0.078 Uiso 1 1 calc R U
C145 C 0.1278(5) 0.5722(3) 0.1442(3) 0.092(3) Uani 1 1 d . .
H190 H 0.1708 0.5359 0.1563 0.110 Uiso 1 1 calc R U
H191 H 0.1710 0.6065 0.1348 0.110 Uiso 1 1 calc R U
C146 C 0.0594(9) 0.5659(5) 0.0897(3) 0.204(7) Uani 1 1 d . .

loop_
_atom_site_aniso_label
_atom_site_aniso_U_11
_atom_site_aniso_U_22
_atom_site_aniso_U_33
_atom_site_aniso_U_23
_atom_site_aniso_U_13
_atom_site_aniso_U_12
C1 0.047(3) 0.047(4) 0.045(3) -0.014(3) 0.003(3) -0.012(3)
C2 0.050(3) 0.066(4) 0.051(3) -0.013(3) -0.002(3) -0.012(3)
C3 0.056(4) 0.043(4) 0.054(3) -0.013(3) 0.004(3) 0.004(3)
C4 0.068(4) 0.061(4) 0.051(3) -0.004(3) -0.008(3) 0.000(4)
S1 0.0473(9) 0.0655(11) 0.0641(9) -0.0349(8) 0.0016(7) -0.0035(8)
S2 0.0487(8) 0.0457(9) 0.0497(8) -0.0178(7) 0.0052(7) -0.0028(7)
S3 0.0458(9) 0.0642(11) 0.0545(8) -0.0175(8) 0.0007(7) -0.0026(8)
S4 0.0546(9) 0.0581(10) 0.0563(9) -0.0165(8) 0.0000(7) -0.0139(8)
S5 0.0550(10) 0.0765(12) 0.0584(9) -0.0228(9) 0.0031(8) -0.0047(9)
S6 0.0753(11) 0.0623(11) 0.0627(9) -0.0258(8) 0.0141(8) -0.0181(9)
S7 0.0493(9) 0.0484(9) 0.0580(9) -0.0061(7) 0.0009(7) -0.0079(8)
S8 0.0562(9) 0.0463(9) 0.0470(8) -0.0151(7) 0.0002(7) -0.0078(7)
S9 0.0650(10) 0.0475(9) 0.0491(8) -0.0157(7) 0.0025(7) -0.0171(8)
S10 0.0671(10) 0.0500(9) 0.0466(8) -0.0157(7) 0.0042(7) -0.0190(8)
S11 0.0632(10) 0.0546(10) 0.0502(8) -0.0145(7) 0.0042(7) -0.0071(8)
S12 0.0582(10) 0.0461(9) 0.0642(9) -0.0045(7) -0.0030(8) -0.0047(8)
S13 0.0543(9) 0.0436(9) 0.0493(8) -0.0112(7) 0.0010(7) -0.0031(7)
S14 0.0613(10) 0.0452(9) 0.0625(9) -0.0156(7) 0.0033(8) -0.0104(8)
S15 0.0582(9) 0.0471(9) 0.0665(9) -0.0214(8) 0.0050(8) -0.0001(8)
S16 0.0756(11) 0.0534(10) 0.0725(10) -0.0277(8) -0.0075(9) 0.0170(9)
S17 0.0733(11) 0.0465(9) 0.0687(10) -0.0266(8) -0.0105(8) 0.0072(9)
S18 0.0749(11) 0.0437(9) 0.0540(8) -0.0187(7) 0.0000(8) 0.0082(8)
C5 0.055(4) 0.042(3) 0.051(3) -0.015(3) -0.005(3) -0.006(3)
C6 0.054(4) 0.110(6) 0.055(4) -0.036(4) 0.013(3) -0.028(4)
C7 0.056(4) 0.096(5) 0.051(4) -0.036(4) 0.011(3) -0.014(4)
C8 0.043(3) 0.042(3) 0.054(3) -0.016(3) 0.009(3) -0.004(3)
C9 0.053(4) 0.042(3) 0.042(3) -0.014(3) -0.004(3) 0.004(3)
C10 0.050(4) 0.045(4) 0.050(3) -0.010(3) 0.001(3) 0.002(3)
C11 0.047(4) 0.047(4) 0.059(4) -0.015(3) 0.002(3) -0.004(3)
C12 0.046(3) 0.043(3) 0.052(3) -0.016(3) -0.001(3) -0.001(3)
C13 0.056(4) 0.048(4) 0.046(3) -0.019(3) -0.001(3) -0.003(3)
C14 0.047(3) 0.051(4) 0.049(3) -0.017(3) 0.001(3) -0.006(3)
C15 0.042(3) 0.052(4) 0.062(4) -0.028(3) -0.008(3) 0.005(3)
C16 0.043(3) 0.050(4) 0.052(3) -0.026(3) 0.002(3) 0.001(3)
C17 0.050(4) 0.058(4) 0.063(4) -0.016(3) -0.003(3) -0.006(3)
C18 0.040(3) 0.050(4) 0.054(3) -0.022(3) 0.000(3) 0.000(3)
C19 0.054(4) 0.120(7) 0.070(4) -0.026(4) 0.011(4) -0.011(4)
C20 0.045(4) 0.056(4) 0.062(4) -0.018(3) 0.012(3) -0.004(3)
C21 0.051(4) 0.061(4) 0.053(3) -0.022(3) -0.008(3) 0.014(3)
C22 0.053(4) 0.040(3) 0.049(3) -0.017(3) 0.000(3) 0.005(3)
C23 0.055(4) 0.035(3) 0.061(4) -0.015(3) 0.006(3) -0.008(3)
C24 0.062(4) 0.084(5) 0.064(4) -0.025(4) 0.003(3) -0.042(4)
C25 0.076(5) 0.090(6) 0.054(4) -0.015(4) -0.004(4) -0.015(4)
C26 0.060(4) 0.045(4) 0.055(3) -0.017(3) 0.002(3) 0.000(3)
C27 0.052(4) 0.050(4) 0.065(4) -0.024(3) 0.011(3) 0.003(3)
C28 0.069(5) 0.098(6) 0.094(5) -0.056(5) 0.028(4) -0.020(5)
C29 0.066(4) 0.073(5) 0.092(5) -0.036(4) 0.025(4) -0.024(4)
C30 0.053(4) 0.040(3) 0.055(3) -0.012(3) 0.019(3) -0.005(3)
C31 0.037(3) 0.043(3) 0.055(3) -0.017(3) 0.008(3) -0.008(3)
C32 0.044(3) 0.058(4) 0.066(4) -0.006(3) 0.005(3) -0.005(3)
C33 0.061(4) 0.050(4) 0.062(4) -0.008(3) 0.000(3) -0.001(3)
C34 0.061(4) 0.030(3) 0.043(3) -0.011(2) -0.001(3) -0.003(3)
C35 0.050(3) 0.036(3) 0.033(3) -0.010(2) -0.002(3) -0.011(3)
C36 0.060(4) 0.035(3) 0.049(3) -0.022(3) 0.003(3) -0.003(3)
C37 0.063(4) 0.032(3) 0.050(3) -0.020(3) 0.006(3) -0.006(3)
C38 0.051(3) 0.040(3) 0.065(4) -0.026(3) 0.007(3) -0.012(3)
C39 0.058(4) 0.046(4) 0.040(3) -0.015(3) 0.004(3) -0.011(3)
C40 0.060(4) 0.052(4) 0.045(3) -0.020(3) 0.006(3) -0.012(3)
C41 0.054(4) 0.049(4) 0.047(3) -0.018(3) 0.001(3) -0.013(3)
C42 0.065(4) 0.032(3) 0.044(3) -0.010(2) 0.012(3) -0.010(3)
C43 0.063(4) 0.060(4) 0.058(4) -0.020(3) -0.003(3) -0.016(3)
C44 0.051(3) 0.036(3) 0.052(3) -0.020(3) 0.004(3) -0.011(3)
C45 0.059(4) 0.076(5) 0.053(4) -0.017(3) 0.002(3) -0.015(4)
C46 0.065(4) 0.046(4) 0.045(3) -0.015(3) -0.002(3) 0.000(3)
C47 0.064(4) 0.047(4) 0.053(3) -0.018(3) 0.006(3) -0.004(3)
C48 0.077(4) 0.043(3) 0.032(3) -0.015(2) 0.001(3) 0.001(3)
C49 0.057(4) 0.039(3) 0.055(3) -0.020(3) 0.007(3) -0.006(3)
C50 0.064(4) 0.039(3) 0.044(3) -0.014(3) 0.008(3) -0.011(3)
C51 0.074(4) 0.031(3) 0.047(3) -0.014(3) 0.002(3) -0.002(3)
C52 0.068(4) 0.039(3) 0.041(3) -0.013(3) 0.000(3) -0.001(3)
C53 0.072(4) 0.033(3) 0.054(3) -0.009(3) 0.007(3) -0.008(3)
C54 0.086(5) 0.035(4) 0.098(5) -0.002(4) -0.018(4) -0.004(4)
C55 0.074(5) 0.039(4) 0.084(4) -0.004(3) -0.028(4) -0.004(4)
C56 0.053(4) 0.046(4) 0.053(3) -0.018(3) 0.000(3) -0.001(3)
C57 0.043(3) 0.051(4) 0.043(3) -0.011(3) -0.006(3) -0.001(3)
C58 0.063(4) 0.055(4) 0.051(3) -0.008(3) -0.008(3) 0.010(3)
C59 0.074(4) 0.048(4) 0.056(4) -0.003(3) -0.010(3) 0.006(4)
C60 0.041(3) 0.042(3) 0.060(4) -0.005(3) -0.017(3) -0.001(3)
C61 0.059(4) 0.043(4) 0.050(3) -0.010(3) 0.006(3) -0.002(3)
C62 0.049(4) 0.041(4) 0.064(4) -0.009(3) 0.008(3) -0.011(3)
C63 0.055(4) 0.048(4) 0.067(4) -0.023(3) 0.003(3) -0.006(3)
C64 0.044(3) 0.041(4) 0.067(4) -0.016(3) 0.001(3) -0.012(3)
C65 0.057(4) 0.037(3) 0.066(4) -0.012(3) 0.006(3) -0.008(3)
C66 0.044(3) 0.036(3) 0.087(4) -0.019(3) 0.000(3) -0.005(3)
C67 0.058(4) 0.035(3) 0.060(4) -0.014(3) 0.001(3) -0.003(3)
C68 0.049(3) 0.038(3) 0.065(4) -0.019(3) -0.001(3) -0.003(3)
C69 0.077(4) 0.044(4) 0.069(4) -0.024(3) 0.012(3) 0.008(3)
C70 0.047(3) 0.037(3) 0.069(4) -0.021(3) -0.006(3) -0.001(3)
C71 0.069(4) 0.056(4) 0.071(4) -0.019(3) 0.005(3) 0.014(4)
C72 0.052(4) 0.039(3) 0.075(4) -0.019(3) 0.009(3) -0.002(3)
C73 0.064(4) 0.052(4) 0.059(4) -0.020(3) 0.000(3) 0.000(3)
C74 0.065(4) 0.038(3) 0.066(4) -0.022(3) 0.009(3) -0.010(3)
C75 0.057(4) 0.046(4) 0.065(4) -0.016(3) 0.001(3) -0.002(3)
C76 0.070(4) 0.045(4) 0.078(4) -0.025(3) -0.013(4) 0.007(4)
C77 0.058(4) 0.055(4) 0.072(4) -0.030(3) 0.002(3) -0.005(3)
C78 0.058(4) 0.051(4) 0.058(3) -0.027(3) 0.000(3) 0.003(3)
C79 0.052(3) 0.046(3) 0.048(3) -0.019(3) 0.000(3) 0.002(3)
C80 0.079(5) 0.057(4) 0.066(4) -0.030(3) 0.003(3) 0.008(4)
C81 0.072(4) 0.055(4) 0.053(3) -0.019(3) 0.002(3) -0.003(4)
C82 0.052(3) 0.045(3) 0.044(3) -0.011(3) 0.002(3) -0.009(3)
C83 0.049(4) 0.055(4) 0.069(4) 0.008(3) -0.001(3) -0.006(3)
C84 0.067(4) 0.069(5) 0.055(4) -0.007(3) 0.007(3) 0.008(4)
C85 0.097(6) 0.091(6) 0.054(4) 0.014(4) 0.022(4) 0.016(5)
C86 0.114(7) 0.132(7) 0.046(4) -0.013(4) -0.013(4) 0.003(6)
C87 0.130(8) 0.227(13) 0.090(6) -0.049(7) 0.008(6) 0.040(9)
C88 0.172(10) 0.220(13) 0.111(7) 0.003(8) 0.050(7) 0.072(10)
C89 0.063(4) 0.060(4) 0.077(4) -0.014(4) -0.005(3) -0.009(4)
C90 0.073(6) 0.106(7) 0.178(9) -0.046(7) 0.001(6) -0.025(6)
C91 0.145(9) 0.068(6) 0.216(11) -0.057(7) 0.010(8) -0.015(7)
C92 0.261(16) 0.163(12) 0.213(13) -0.090(11) -0.118(13) -0.025(11)
C93 0.180(13) 0.205(14) 0.268(16) -0.150(14) -0.059(12) -0.015(11)
C94 0.182(12) 0.248(15) 0.261(14) -0.193(13) 0.089(10) -0.093(11)
C95 0.118(6) 0.051(4) 0.073(4) -0.023(4) 0.001(4) 0.003(5)
C96 0.075(5) 0.107(6) 0.052(4) -0.015(4) 0.005(3) 0.017(5)
C97 0.073(5) 0.077(5) 0.080(5) -0.033(4) -0.013(4) -0.003(4)
C98 0.074(5) 0.085(6) 0.078(5) -0.015(4) -0.013(4) -0.010(5)
C99 0.071(5) 0.075(5) 0.136(7) -0.042(5) 0.016(5) -0.020(5)
C100 0.122(7) 0.106(7) 0.164(8) -0.056(7) -0.014(6) 0.024(7)
C101 0.086(5) 0.049(4) 0.117(6) -0.018(4) 0.037(4) -0.002(4)
C102 0.092(6) 0.063(5) 0.140(7) -0.024(5) -0.017(5) 0.015(5)
C103 0.133(8) 0.243(13) 0.079(6) -0.047(7) -0.032(6) 0.085(9)
C104 0.165(10) 0.168(10) 0.114(7) -0.051(7) -0.061(7) 0.026(9)
C105 0.41(2) 0.45(3) 0.051(6) -0.043(10) -0.018(10) 0.18(2)
C106 0.062(4) 0.042(3) 0.051(3) -0.013(3) -0.007(3) 0.002(3)
C107 0.083(5) 0.043(4) 0.058(3) -0.015(3) -0.016(3) -0.002(3)
C108 0.104(5) 0.058(4) 0.053(4) -0.008(3) -0.012(4) 0.004(4)
C109 0.188(10) 0.089(6) 0.061(5) -0.006(4) -0.028(6) -0.017(7)
C110 0.217(13) 0.170(11) 0.093(7) -0.049(7) 0.043(7) 0.004(10)
C111 0.274(15) 0.187(12) 0.087(6) -0.068(7) 0.058(7) -0.053(10)
C112 0.052(4) 0.042(3) 0.057(3) -0.013(3) 0.006(3) -0.005(3)
C113 0.056(4) 0.046(4) 0.107(5) -0.021(4) -0.009(4) -0.016(3)
C114 0.072(5) 0.086(6) 0.115(6) -0.011(5) -0.014(5) 0.008(5)
C115 0.080(6) 0.134(10) 0.177(10) -0.017(8) 0.014(7) -0.036(6)
C116 0.109(8) 0.162(13) 0.225(14) 0.018(11) -0.012(9) -0.024(8)
C117 0.203(13) 0.258(17) 0.286(16) -0.213(15) 0.044(11) -0.119(12)
C118 0.077(4) 0.047(4) 0.048(3) -0.012(3) -0.004(3) -0.017(4)
C119 0.083(5) 0.095(6) 0.076(5) -0.032(4) 0.023(4) -0.040(5)
C120 0.175(12) 0.089(8) 0.127(8) 0.020(6) -0.020(7) -0.025(8)
C121 0.152(12) 0.118(10) 0.36(2) -0.118(13) -0.111(13) 0.025(10)
C122 0.135(10) 0.148(12) 0.233(13) -0.071(10) 0.078(9) -0.050(9)
C123 0.155(10) 0.082(7) 0.211(11) -0.049(8) 0.055(8) -0.050(7)
C124 0.082(5) 0.050(4) 0.052(3) -0.010(3) -0.006(3) -0.007(4)
C125 0.084(5) 0.068(4) 0.054(4) -0.026(3) 0.006(3) -0.012(4)
C126 0.120(6) 0.080(5) 0.041(3) -0.011(3) -0.004(4) -0.006(5)
C127 0.105(6) 0.095(6) 0.053(4) -0.026(4) -0.003(4) 0.000(5)
C128 0.129(7) 0.130(7) 0.052(4) -0.035(4) -0.017(4) 0.018(6)
C129 0.137(8) 0.199(10) 0.058(4) -0.058(6) -0.017(5) 0.017(7)
C130 0.073(4) 0.049(4) 0.081(4) -0.020(4) 0.013(4) -0.016(4)
C131 0.115(6) 0.045(4) 0.093(5) 0.002(4) -0.002(5) -0.013(4)
C132 0.130(9) 0.080(8) 0.341(19) 0.104(10) -0.083(11) -0.064(7)
C133 0.30(2) 0.137(14) 0.37(3) -0.065(16) 0.18(2) -0.094(14)
C134 0.37(3) 0.32(2) 0.132(11) -0.052(13) 0.007(13) -0.27(2)
C135 0.45(4) 0.41(4) 0.33(3) -0.08(3) -0.19(3) 0.10(3)
C136 0.064(4) 0.052(4) 0.075(4) -0.026(3) 0.005(3) -0.013(3)
C137 0.080(5) 0.068(5) 0.089(5) -0.032(4) 0.013(4) -0.030(4)
C138 0.067(5) 0.078(5) 0.112(6) -0.029(5) 0.005(4) -0.021(4)
C139 0.093(5) 0.074(5) 0.086(5) -0.022(4) 0.017(4) -0.022(4)
C140 0.099(6) 0.119(7) 0.111(6) -0.028(6) -0.023(5) -0.026(6)
C141 0.135(8) 0.176(10) 0.085(6) -0.052(6) -0.006(5) -0.040(7)
C142 0.123(7) 0.093(6) 0.198(9) -0.112(7) -0.097(7) 0.046(6)
C143 0.212(11) 0.096(7) 0.083(5) -0.031(5) -0.004(6) -0.041(7)
C144 0.073(4) 0.047(4) 0.081(4) -0.027(3) -0.012(4) 0.006(4)
C145 0.091(5) 0.103(6) 0.097(5) -0.064(5) -0.020(4) 0.035(5)
C146 0.272(12) 0.282(14) 0.046(4) -0.061(6) -0.021(6) 0.207(12)

loop_
_atom_type_symbol
_atom_type_description
_atom_type_scat_dispersion_real
_atom_type_scat_dispersion_imag
_atom_type_scat_source
C C 0.0033 0.0016 'International Tables Vol C Tables 4.2.6.8 and 6.1.1.4'
H H 0.0000 0.0000 'International Tables Vol C Tables 4.2.6.8 and 6.1.1.4'
S S 0.1246 0.1234 'International Tables Vol C Tables 4.2.6.8 and 6.1.1.4'

loop_
_geom_angle_atom_site_label_1
_geom_angle_atom_site_label_2
_geom_angle_atom_site_label_3
_geom_angle
C57 C1 C31 110.7(4)
C57 C1 C5 107.2(5)
C31 C1 C5 110.7(4)
C57 C1 C2 108.2(4)
C31 C1 C2 109.9(5)
C5 C1 C2 110.0(4)
C1 C2 H2 109.5
C1 C2 H2A 109.5
H2 C2 H2A 109.5
C1 C2 H2B 109.5
H2 C2 H2B 109.5
H2A C2 H2B 109.5
C30 C3 C82 110.9(5)
C30 C3 C56 109.5(4)
C82 C3 C56 109.7(4)
C30 C3 C4 107.5(4)
C82 C3 C4 109.2(4)
C56 C3 C4 110.0(5)
C3 C4 H4 109.5
C3 C4 H4A 109.5
H4 C4 H4A 109.5
C3 C4 H4B 109.5
H4 C4 H4B 109.5
H4A C4 H4B 109.5
C5 S1 C8 92.0(3)
C9 S2 C12 92.6(3)
C16 S3 C13 92.1(3)
C18 S4 C22 92.1(3)
C26 S5 C23 93.4(3)
C30 S6 C27 94.7(3)
C31 S7 C34 93.4(3)
C35 S8 C38 93.2(3)
C42 S9 C39 91.1(3)
C44 S10 C48 92.3(3)
C52 S11 C49 92.2(3)
C53 S12 C56 93.1(3)
C60 S13 C57 92.5(3)
C61 S14 C64 91.4(3)
C68 S15 C65 91.4(3)
C70 S16 C74 91.8(3)
C75 S17 C78 92.1(3)
C82 S18 C79 93.0(2)
C6 C5 C1 129.0(5)
C6 C5 S1 109.7(4)
C1 C5 S1 121.3(4)
C5 C6 C7 113.9(5)
C5 C6 H6 123.1
C7 C6 H6 123.1
C8 C7 C6 113.4(5)
C8 C7 H7 123.3
C6 C7 H7 123.3
C7 C8 C9 131.7(5)
C7 C8 S1 110.9(4)
C9 C8 S1 117.3(3)
C10 C9 C8 129.1(5)
C10 C9 S2 111.9(4)
C8 C9 S2 119.0(5)
C9 C10 C11 111.6(5)
C9 C10 C83 124.2(5)
C11 C10 C83 124.1(6)
C12 C11 C10 113.3(6)
C12 C11 C89 125.0(5)
C10 C11 C89 121.6(5)
C11 C12 C13 132.2(6)
C11 C12 S2 110.5(4)
C13 C12 S2 117.0(5)
C14 C13 C12 129.4(5)
C14 C13 S3 110.8(4)
C12 C13 S3 119.5(4)
C13 C14 C15 112.0(5)
C13 C14 H14 124.0
C15 C14 H14 124.0
C16 C15 C14 113.2(5)
C16 C15 C17 120.4(5)
C14 C15 C17 126.3(6)
C15 C16 C18 121.4(5)
C15 C16 S3 111.8(4)
C18 C16 S3 126.7(5)
C19 C17 C15 113.9(5)
C19 C17 H17 108.8
C15 C17 H17 108.8
C19 C17 H17A 108.8
C15 C17 H17A 108.8
H17 C17 H17A 107.7
C20 C18 C16 119.7(5)
C20 C18 S4 111.7(4)
C16 C18 S4 128.5(4)
C17 C19 C20 114.7(6)
C17 C19 H19 108.6
C20 C19 H19 108.6
C17 C19 H19A 108.6
C20 C19 H19A 108.6
H19 C19 H19A 107.6
C18 C20 C21 112.0(5)
C18 C20 C19 121.0(5)
C21 C20 C19 126.5(5)
C22 C21 C20 113.9(5)
C22 C21 H21 123.0
C20 C21 H21 123.0
C21 C22 C23 129.7(5)
C21 C22 S4 110.3(4)
C23 C22 S4 119.9(4)
C24 C23 C22 129.8(6)
C24 C23 S5 109.1(5)
C22 C23 S5 120.6(4)
C23 C24 C25 114.6(6)
C23 C24 C95 121.6(6)
C25 C24 C95 123.8(6)
C26 C25 C24 112.4(5)
C26 C25 C101 123.7(6)
C24 C25 C101 123.7(7)
C25 C26 C27 130.5(5)
C25 C26 S5 110.3(5)
C27 C26 S5 119.2(5)
C28 C27 C26 128.4(5)
C28 C27 S6 108.0(5)
C26 C27 S6 123.3(5)
C27 C28 C29 114.6(6)
C27 C28 H28 122.7
C29 C28 H28 122.7
C30 C29 C28 112.5(7)
C30 C29 H29 123.8
C28 C29 H29 123.8
C29 C30 C3 127.9(6)
C29 C30 S6 110.2(5)
C3 C30 S6 121.9(4)
C32 C31 C1 131.5(5)
C32 C31 S7 110.4(5)
C1 C31 S7 118.0(4)
C31 C32 C33 113.6(5)
C31 C32 H32 123.2
C33 C32 H32 123.2
C34 C33 C32 114.5(5)
C34 C33 H33 122.8
C32 C33 H33 122.8
C33 C34 C35 127.4(5)
C33 C34 S7 107.9(5)
C35 C34 S7 124.5(4)
C36 C35 C34 130.2(5)
C36 C35 S8 111.3(4)
C34 C35 S8 118.2(4)
C35 C36 C37 112.2(5)
C35 C36 C106 125.2(5)
C37 C36 C106 122.6(5)
C38 C37 C36 113.5(5)
C38 C37 C112 123.0(5)
C36 C37 C112 123.5(5)
C37 C38 C39 130.4(5)
C37 C38 S8 109.8(4)
C39 C38 S8 119.6(4)
C40 C39 C38 131.2(5)
C40 C39 S9 111.1(4)
C38 C39 S9 117.7(5)
C39 C40 C41 113.6(5)
C39 C40 H40 123.2
C41 C40 H40 123.2
C42 C41 C40 112.5(6)
C42 C41 C43 119.1(5)
C40 C41 C43 128.3(5)
C41 C42 C44 121.5(5)
C41 C42 S9 111.7(4)
C44 C42 S9 126.7(5)
C41 C43 C45 114.0(5)
C41 C43 H43 108.8
C45 C43 H43 108.8
C41 C43 H43A 108.8
C45 C43 H43A 108.8
H43 C43 H43A 107.6
C46 C44 C42 119.5(5)
C46 C44 S10 112.3(4)
C42 C44 S10 128.2(5)
C46 C45 C43 111.7(5)
C46 C45 H45 109.3
C43 C45 H45 109.3
C46 C45 H45A 109.3
C43 C45 H45A 109.3
H45 C45 H45A 108.0
C44 C46 C47 111.9(5)
C44 C46 C45 121.4(5)
C47 C46 C45 126.3(6)
C48 C47 C46 113.7(6)
C48 C47 H47 123.2
C46 C47 H47 123.2
C47 C48 C49 130.2(5)
C47 C48 S10 109.8(4)
C49 C48 S10 120.0(5)
C50 C49 C48 130.5(6)
C50 C49 S11 110.6(4)
C48 C49 S11 118.8(5)
C49 C50 C51 113.1(6)
C49 C50 C118 123.9(5)
C51 C50 C118 122.9(5)
C52 C51 C50 112.6(5)
C52 C51 C124 123.5(5)
C50 C51 C124 123.9(6)
C51 C52 C53 129.6(5)
C51 C52 S11 111.5(4)
C53 C52 S11 118.9(5)
C54 C53 C52 130.8(6)
C54 C53 S12 109.3(5)
C52 C53 S12 119.9(4)
C53 C54 C55 113.3(6)
C53 C54 H54 123.3
C55 C54 H54 123.3
C56 C55 C54 114.2(5)
C56 C55 H55 122.9
C54 C55 H55 122.9
C55 C56 C3 128.2(5)
C55 C56 S12 110.1(5)
C3 C56 S12 121.5(4)
C58 C57 C1 130.2(5)
C58 C57 S13 109.8(4)
C1 C57 S13 119.4(4)
C57 C58 C59 114.6(5)
C57 C58 H58 122.7
C59 C58 H58 122.7
C60 C59 C58 113.7(5)
C60 C59 H59 123.1
C58 C59 H59 123.1
C59 C60 C61 131.6(5)
C59 C60 S13 109.3(4)
C61 C60 S13 119.0(4)
C62 C61 C60 129.0(5)
C62 C61 S14 111.9(4)
C60 C61 S14 119.0(5)
C61 C62 C63 112.0(5)
C61 C62 C130 124.0(5)
C63 C62 C130 124.0(6)
C64 C63 C62 112.9(5)
C64 C63 C136 125.6(5)
C62 C63 C136 121.2(6)
C63 C64 C65 128.3(5)
C63 C64 S14 111.8(4)
C65 C64 S14 119.9(5)
C66 C65 C64 128.7(5)
C66 C65 S15 111.1(4)
C64 C65 S15 120.1(4)
C65 C66 C67 113.7(5)
C65 C66 H66 123.1
C67 C66 H66 123.1
C68 C67 C66 111.6(5)
C68 C67 C69 121.1(5)
C66 C67 C69 127.2(4)
C67 C68 C70 120.5(4)
C67 C68 S15 112.1(4)
C70 C68 S15 127.1(4)
C67 C69 C71 115.8(4)
C67 C69 H69 108.3
C71 C69 H69 108.3
C67 C69 H69A 108.3
C71 C69 H69A 108.3
H69 C69 H69A 107.4
C72 C70 C68 120.7(4)
C72 C70 S16 111.7(4)
C68 C70 S16 127.1(4)
C69 C71 C72 113.7(5)
C69 C71 H71 108.8
C72 C71 H71 108.8
C69 C71 H71A 108.8
C72 C71 H71A 108.8
H71 C71 H71A 107.7
C70 C72 C73 113.2(4)
C70 C72 C71 119.9(5)
C73 C72 C71 126.8(5)
C74 C73 C72 112.9(5)
C74 C73 H73 123.6
C72 C73 H73 123.6
C73 C74 C75 129.2(5)
C73 C74 S16 110.4(4)
C75 C74 S16 120.4(4)
C76 C75 C74 128.9(5)
C76 C75 S17 111.8(4)
C74 C75 S17 119.2(4)
C75 C76 C77 111.9(5)
C75 C76 C142 121.4(5)
C77 C76 C142 125.2(5)
C78 C77 C76 113.8(5)
C78 C77 C144 123.3(5)
C76 C77 C144 122.9(5)
C77 C78 C79 130.7(5)
C77 C78 S17 110.4(4)
C79 C78 S17 118.8(4)
C80 C79 C78 132.0(4)
C80 C79 S18 109.3(4)
C78 C79 S18 118.5(4)
C79 C80 C81 114.3(5)
C79 C80 H80 122.8
C81 C80 H80 122.8
C82 C81 C80 112.9(5)
C82 C81 H81 123.5
C80 C81 H81 123.5
C81 C82 C3 129.0(5)
C81 C82 S18 110.3(4)
C3 C82 S18 120.6(4)
C10 C83 C84 113.1(4)
C10 C83 H83 109.0
C84 C83 H83 109.0
C10 C83 H83A 109.0
C84 C83 H83A 109.0
H83 C83 H83A 107.8
C85 C84 C83 115.3(5)
C85 C84 H84 108.5
C83 C84 H84 108.5
C85 C84 H84A 108.5
C83 C84 H84A 108.5
H84 C84 H84A 107.5
C84 C85 C86 114.1(5)
C84 C85 H85 108.7
C86 C85 H85 108.7
C84 C85 H85A 108.7
C86 C85 H85A 108.7
H85 C85 H85A 107.6
C85 C86 C87 114.3(6)
C85 C86 H86 108.7
C87 C86 H86 108.7
C85 C86 H86A 108.7
C87 C86 H86A 108.7
H86 C86 H86A 107.6
C88 C87 C86 117.6(8)
C88 C87 H87 107.9
C86 C87 H87 107.9
C88 C87 H87A 107.9
C86 C87 H87A 107.9
H87 C87 H87A 107.2
C87 C88 H88 109.5
C87 C88 H88A 109.5
H88 C88 H88A 109.5
C87 C88 H88B 109.5
H88 C88 H88B 109.5
H88A C88 H88B 109.5
C90 C89 C11 113.4(6)
C90 C89 H89 108.9
C11 C89 H89 108.9
C90 C89 H89A 108.9
C11 C89 H89A 108.9
H89 C89 H89A 107.7
C91 C90 C89 117.7(8)
C91 C90 H90 107.9
C89 C90 H90 107.9
C91 C90 H90A 107.9
C89 C90 H90A 107.9
H90 C90 H90A 107.2
C90 C91 C92 117.8(10)
C90 C91 H91 107.9
C92 C91 H91 107.9
C90 C91 H91A 107.9
C92 C91 H91A 107.9
H91 C91 H91A 107.2
C93 C92 C91 121.9(13)
C93 C92 H92 106.9
C91 C92 H92 106.9
C93 C92 H92A 106.9
C91 C92 H92A 106.9
H92 C92 H92A 106.7
C92 C93 C94 124.1(14)
C92 C93 H93 106.3
C94 C93 H93 106.3
C92 C93 H93A 106.3
C94 C93 H93A 106.3
H93 C93 H93A 106.4
C93 C94 H94 109.5
C93 C94 H94A 109.5
H94 C94 H94A 109.5
C93 C94 H94B 109.5
H94 C94 H94B 109.5
H94A C94 H94B 109.5
C96 C95 C24 110.6(6)
C96 C95 H95 109.5
C24 C95 H95 109.5
C96 C95 H95A 109.5
C24 C95 H95A 109.5
H95 C95 H95A 108.1
C95 C96 C97 112.8(6)
C95 C96 H96 109.0
C97 C96 H96 109.0
C95 C96 H96A 109.0
C97 C96 H96A 109.0
H96 C96 H96A 107.8
C98 C97 C96 110.4(6)
C98 C97 H97 109.6
C96 C97 H97 109.6
C98 C97 H97A 109.6
C96 C97 H97A 109.6
H97 C97 H97A 108.1
C97 C98 C99 113.8(6)
C97 C98 H98 108.8
C99 C98 H98 108.8
C97 C98 H98A 108.8
C99 C98 H98A 108.8
H98 C98 H98A 107.7
C98 C99 C100 112.9(7)
C98 C99 H99 109.0
C100 C99 H99 109.0
C98 C99 H99A 109.0
C100 C99 H99A 109.0
H99 C99 H99A 107.8
C99 C100 H100 109.5
C99 C100 H101 109.5
H100 C100 H101 109.5
C99 C100 H102 109.5
H100 C100 H102 109.5
H101 C100 H102 109.5
C102 C101 C25 106.3(6)
C102 C101 H103 110.5
C25 C101 H103 110.5
C102 C101 H104 110.5
C25 C101 H104 110.5
H103 C101 H104 108.7
C101 C102 C103 105.7(6)
C101 C102 H105 110.6
C103 C102 H105 110.6
C101 C102 H106 110.6
C103 C102 H106 110.6
H105 C102 H106 108.7
C104 C103 C102 108.1(7)
C104 C103 H107 110.1
C102 C103 H107 110.1
C104 C103 H108 110.1
C102 C103 H108 110.1
H107 C103 H108 108.4
C103 C104 C105 124.8(9)
C103 C104 H109 106.1
C105 C104 H109 106.1
C103 C104 H110 106.1
C105 C104 H110 106.1
H109 C104 H110 106.3
C36 C106 C107 114.5(4)
C36 C106 H111 108.6
C107 C106 H111 108.6
C36 C106 H112 108.6
C107 C106 H112 108.6
H111 C106 H112 107.6
C106 C107 C108 112.6(4)
C106 C107 H113 109.1
C108 C107 H113 109.1
C106 C107 H114 109.1
C108 C107 H114 109.1
H113 C107 H114 107.8
C109 C108 C107 115.1(5)
C109 C108 H115 108.5
C107 C108 H115 108.5
C109 C108 H116 108.5
C107 C108 H116 108.5
H115 C108 H116 107.5
C108 C109 C110 115.1(8)
C108 C109 H117 108.5
C110 C109 H117 108.5
C108 C109 H118 108.5
C110 C109 H118 108.5
H117 C109 H118 107.5
C111 C110 C109 109.6(9)
C111 C110 H119 109.7
C109 C110 H119 109.7
C111 C110 H120 109.7
C109 C110 H120 109.7
H119 C110 H120 108.2
C110 C111 H121 109.5
C110 C111 H122 109.5
H121 C111 H122 109.5
C110 C111 H123 109.5
H121 C111 H123 109.5
H122 C111 H123 109.5
C37 C112 C113 112.6(4)
C37 C112 H124 109.1
C113 C112 H124 109.1
C37 C112 H125 109.1
C113 C112 H125 109.1
H124 C112 H125 107.8
C112 C113 C114 114.9(5)
C112 C113 H126 108.5
C114 C113 H126 108.5
C112 C113 H127 108.5
C114 C113 H127 108.5
H126 C113 H127 107.5
C115 C114 C113 113.4(7)
C115 C114 H128 108.9
C113 C114 H128 108.9
C115 C114 H129 108.9
C113 C114 H129 108.9
H128 C114 H129 107.7
C114 C115 C116 121.3(9)
C114 C115 H130 107.0
C116 C115 H130 107.0
C114 C115 H131 107.0
C116 C115 H131 107.0
H130 C115 H131 106.7
C117 C116 C115 122.4(13)
C117 C116 H132 106.7
C115 C116 H132 106.7
C117 C116 H133 106.7
C115 C116 H133 106.7
H132 C116 H133 106.6
C116 C117 H134 109.5
C116 C117 H135 109.5
H134 C117 H135 109.5
C116 C117 H136 109.5
H134 C117 H136 109.5
H135 C117 H136 109.5
C50 C118 C119 113.1(5)
C50 C118 H137 108.9
C119 C118 H137 108.9
C50 C118 H138 108.9
C119 C118 H138 108.9
H137 C118 H138 107.8
C118 C119 C120 121.4(7)
C118 C119 H139 107.0
C120 C119 H139 107.0
C118 C119 H140 107.0
C120 C119 H140 107.0
H139 C119 H140 106.7
C121 C120 C119 104.2(10)
C121 C120 H141 110.9
C119 C120 H141 110.9
C121 C120 H142 110.9
C119 C120 H142 110.9
H141 C120 H142 108.9
C120 C121 C122 106.6(10)
C120 C121 H143 110.4
C122 C121 H143 110.4
C120 C121 H144 110.4
C122 C121 H144 110.4
H143 C121 H144 108.6
C123 C122 C121 106.9(10)
C123 C122 H145 110.3
C121 C122 H145 110.3
C123 C122 H146 110.3
C121 C122 H146 110.3
H145 C122 H146 108.6
C122 C123 H147 109.5
C122 C123 H148 109.5
H147 C123 H148 109.5
C122 C123 H149 109.5
H147 C123 H149 109.5
H148 C123 H149 109.5
C51 C124 C125 114.6(5)
C51 C124 H150 108.6
C125 C124 H150 108.6
C51 C124 H151 108.6
C125 C124 H151 108.6
H150 C124 H151 107.6
C126 C125 C124 111.4(5)
C126 C125 H152 109.3
C124 C125 H152 109.3
C126 C125 H153 109.3
C124 C125 H153 109.3
H152 C125 H153 108.0
C125 C126 C127 113.3(5)
C125 C126 H154 108.9
C127 C126 H154 108.9
C125 C126 H155 108.9
C127 C126 H155 108.9
H154 C126 H155 107.7
C126 C127 C128 112.7(6)
C126 C127 H156 109.1
C128 C127 H156 109.1
C126 C127 H157 109.1
C128 C127 H157 109.1
H156 C127 H157 107.8
C129 C128 C127 112.4(7)
C129 C128 H158 109.1
C127 C128 H158 109.1
C129 C128 H159 109.1
C127 C128 H159 109.1
H158 C128 H159 107.9
C128 C129 H160 109.5
C128 C129 H161 109.5
H160 C129 H161 109.5
C128 C129 H162 109.5
H160 C129 H162 109.5
H161 C129 H162 109.5
C62 C130 C131 112.0(6)
C62 C130 H163 109.2
C131 C130 H163 109.2
C62 C130 H164 109.2
C131 C130 H164 109.2
H163 C130 H164 107.9
C130 C131 C132 105.0(6)
C130 C131 H165 110.7
C132 C131 H165 110.7
C130 C131 H166 110.7
C132 C131 H166 110.7
H165 C131 H166 108.8
C133 C132 C131 107.6(13)
C133 C132 H167 110.2
C131 C132 H167 110.2
C133 C132 H168 110.2
C131 C132 H168 110.2
H167 C132 H168 108.5
C132 C133 C134 107.9(15)
C132 C133 H169 110.1
C134 C133 H169 110.1
C132 C133 H170 110.1
C134 C133 H170 110.1
H169 C133 H170 108.4
C135 C134 C133 115.6(19)
C135 C134 H171 108.4
C133 C134 H171 108.4
C135 C134 H172 108.4
C133 C134 H172 108.4
H171 C134 H172 107.4
C137 C136 C63 114.2(5)
C137 C136 H173 108.7
C63 C136 H173 108.7
C137 C136 H174 108.7
C63 C136 H174 108.7
H173 C136 H174 107.6
C136 C137 C138 115.9(6)
C136 C137 H175 108.3
C138 C137 H175 108.3
C136 C137 H176 108.3
C138 C137 H176 108.3
H175 C137 H176 107.4
C137 C138 C139 114.0(6)
C137 C138 H177 108.8
C139 C138 H177 108.8
C137 C138 H178 108.8
C139 C138 H178 108.8
H177 C138 H178 107.7
C140 C139 C138 115.9(6)
C140 C139 H179 108.3
C138 C139 H179 108.3
C140 C139 H180 108.3
C138 C139 H180 108.3
H179 C139 H180 107.4
C139 C140 C141 112.7(6)
C139 C140 H181 109.0
C141 C140 H181 109.0
C139 C140 H182 109.0
C141 C140 H182 109.0
H181 C140 H182 107.8
C140 C141 H183 109.5
C140 C141 H184 109.5
H183 C141 H184 109.5
C140 C141 H185 109.5
H183 C141 H185 109.5
H184 C141 H185 109.5
C76 C142 C143 107.9(5)
C76 C142 H186 110.1
C143 C142 H186 110.1
C76 C142 H187 110.1
C143 C142 H187 110.1
H186 C142 H187 108.4
C77 C144 C145 112.1(5)
C77 C144 H188 109.2
C145 C144 H188 109.2
C77 C144 H189 109.2
C145 C144 H189 109.2
H188 C144 H189 107.9
C144 C145 C146 107.9(5)
C144 C145 H190 110.1
C146 C145 H190 110.1
C144 C145 H191 110.1
C146 C145 H191 110.1
H190 C145 H191 108.4

loop_
_geom_bond_atom_site_label_1
_geom_bond_atom_site_label_2
_geom_bond_distance
C1 C57 1.516(7)
C1 C31 1.517(8)
C1 C5 1.544(8)
C1 C2 1.545(6)
C2 H2 0.9800
C2 H2A 0.9800
C2 H2B 0.9800
C3 C30 1.502(7)
C3 C82 1.524(7)
C3 C56 1.525(8)
C3 C4 1.561(7)
C4 H4 0.9800
C4 H4A 0.9800
C4 H4B 0.9800
S1 C5 1.709(5)
S1 C8 1.721(5)
S2 C9 1.702(5)
S2 C12 1.734(6)
S3 C16 1.726(5)
S3 C13 1.737(6)
S4 C18 1.730(6)
S4 C22 1.746(5)
S5 C26 1.708(5)
S5 C23 1.734(6)
S6 C30 1.715(6)
S6 C27 1.737(5)
S7 C31 1.730(6)
S7 C34 1.734(5)
S8 C35 1.732(5)
S8 C38 1.744(6)
S9 C42 1.715(6)
S9 C39 1.743(5)
S10 C44 1.714(5)
S10 C48 1.734(6)
S11 C52 1.714(5)
S11 C49 1.730(6)
S12 C53 1.727(6)
S12 C56 1.735(5)
S13 C60 1.738(5)
S13 C57 1.745(5)
S14 C61 1.708(6)
S14 C64 1.736(5)
S15 C68 1.723(5)
S15 C65 1.733(5)
S16 C70 1.724(5)
S16 C74 1.731(5)
S17 C75 1.720(6)
S17 C78 1.720(5)
S18 C82 1.722(5)
S18 C79 1.736(5)
C5 C6 1.355(7)
C6 C7 1.393(8)
C6 H6 0.9500
C7 C8 1.323(7)
C7 H7 0.9500
C8 C9 1.493(7)
C9 C10 1.381(8)
C10 C11 1.437(7)
C10 C83 1.501(7)
C11 C12 1.366(8)
C11 C89 1.525(9)
C12 C13 1.453(7)
C13 C14 1.393(7)
C14 C15 1.433(7)
C14 H14 0.9500
C15 C16 1.364(8)
C15 C17 1.505(7)
C16 C18 1.418(7)
C17 C19 1.451(7)
C17 H17 0.9900
C17 H17A 0.9900
C18 C20 1.367(7)
C19 C20 1.500(9)
C19 H19 0.9900
C19 H19A 0.9900
C20 C21 1.439(7)
C21 C22 1.359(8)
C21 H21 0.9500
C22 C23 1.444(7)
C23 C24 1.358(7)
C24 C25 1.413(9)
C24 C95 1.534(9)
C25 C26 1.380(9)
C25 C101 1.579(8)
C26 C27 1.430(9)
C27 C28 1.355(9)
C28 C29 1.460(9)
C28 H28 0.9500
C29 C30 1.348(7)
C29 H29 0.9500
C31 C32 1.350(7)
C32 C33 1.401(8)
C32 H32 0.9500
C33 C34 1.395(7)
C33 H33 0.9500
C34 C35 1.435(8)
C35 C36 1.390(7)
C36 C37 1.442(8)
C36 C106 1.486(6)
C37 C38 1.401(7)
C37 C112 1.507(8)
C38 C39 1.445(8)
C39 C40 1.349(8)
C40 C41 1.406(7)
C40 H40 0.9500
C41 C42 1.369(7)
C41 C43 1.505(8)
C42 C44 1.454(7)
C43 C45 1.528(7)
C43 H43 0.9900
C43 H43A 0.9900
C44 C46 1.373(8)
C45 C46 1.490(8)
C45 H45 0.9900
C45 H45A 0.9900
C46 C47 1.413(7)
C47 C48 1.394(8)
C47 H47 0.9500
C48 C49 1.465(7)
C49 C50 1.383(7)
C50 C51 1.408(7)
C50 C118 1.500(8)
C51 C52 1.380(8)
C51 C124 1.514(7)
C52 C53 1.470(8)
C53 C54 1.384(7)
C54 C55 1.413(9)
C54 H54 0.9500
C55 C56 1.347(8)
C55 H55 0.9500
C57 C58 1.351(7)
C58 C59 1.398(7)
C58 H58 0.9500
C59 C60 1.380(7)
C59 H59 0.9500
C60 C61 1.476(7)
C61 C62 1.383(8)
C62 C63 1.419(7)
C62 C130 1.515(8)
C63 C64 1.354(8)
C63 C136 1.512(8)
C64 C65 1.471(7)
C65 C66 1.352(7)
C66 C67 1.424(7)
C66 H66 0.9500
C67 C68 1.368(6)
C67 C69 1.480(6)
C68 C70 1.447(7)
C69 C71 1.490(7)
C69 H69 0.9900
C69 H69A 0.9900
C70 C72 1.368(6)
C71 C72 1.504(7)
C71 H71 0.9900
C71 H71A 0.9900
C72 C73 1.400(7)
C73 C74 1.397(7)
C73 H73 0.9500
C74 C75 1.470(7)
C75 C76 1.360(7)
C76 C77 1.417(7)
C76 C142 1.607(10)
C77 C78 1.369(7)
C77 C144 1.536(7)
C78 C79 1.455(7)
C79 C80 1.351(7)
C80 C81 1.423(7)
C80 H80 0.9500
C81 C82 1.358(6)
C81 H81 0.9500
C83 C84 1.536(7)
C83 H83 0.9900
C83 H83A 0.9900
C84 C85 1.502(7)
C84 H84 0.9900
C84 H84A 0.9900
C85 C86 1.508(8)
C85 H85 0.9900
C85 H85A 0.9900
C86 C87 1.545(11)
C86 H86 0.9900
C86 H86A 0.9900
C87 C88 1.526(10)
C87 H87 0.9900
C87 H87A 0.9900
C88 H88 0.9800
C88 H88A 0.9800
C88 H88B 0.9800
C89 C90 1.500(10)
C89 H89 0.9900
C89 H89A 0.9900
C90 C91 1.349(9)
C90 H90 0.9900
C90 H90A 0.9900
C91 C92 1.605(13)
C91 H91 0.9900
C91 H91A 0.9900
C92 C93 1.188(12)
C92 H92 0.9900
C92 H92A 0.9900
C93 C94 1.482(13)
C93 H93 0.9900
C93 H93A 0.9900
C94 H94 0.9800
C94 H94A 0.9800
C94 H94B 0.9800
C95 C96 1.451(7)
C95 H95 0.9900
C95 H95A 0.9900
C96 C97 1.605(10)
C96 H96 0.9900
C96 H96A 0.9900
C97 C98 1.471(7)
C97 H97 0.9900
C97 H97A 0.9900
C98 C99 1.507(10)
C98 H98 0.9900
C98 H98A 0.9900
C99 C100 1.538(9)
C99 H99 0.9900
C99 H99A 0.9900
C100 H100 0.9800
C100 H101 0.9800
C100 H102 0.9800
C101 C102 1.490(9)
C101 H103 0.9900
C101 H104 0.9900
C102 C103 1.638(10)
C102 H105 0.9900
C102 H106 0.9900
C103 C104 1.569(14)
C103 H107 0.9900
C103 H108 0.9900
C104 C105 1.909(16)
C104 H109 0.9900
C104 H110 0.9900
C106 C107 1.512(6)
C106 H111 0.9900
C106 H112 0.9900
C107 C108 1.535(7)
C107 H113 0.9900
C107 H114 0.9900
C108 C109 1.488(8)
C108 H115 0.9900
C108 H116 0.9900
C109 C110 1.534(12)
C109 H117 0.9900
C109 H118 0.9900
C110 C111 1.522(10)
C110 H119 0.9900
C110 H120 0.9900
C111 H121 0.9800
C111 H122 0.9800
C111 H123 0.9800
C112 C113 1.529(8)
C112 H124 0.9900
C112 H125 0.9900
C113 C114 1.554(9)
C113 H126 0.9900
C113 H127 0.9900
C114 C115 1.465(10)
C114 H128 0.9900
C114 H129 0.9900
C115 C116 1.499(13)
C115 H130 0.9900
C115 H131 0.9900
C116 C117 1.442(13)
C116 H132 0.9900
C116 H133 0.9900
C117 H134 0.9800
C117 H135 0.9800
C117 H136 0.9800
C118 C119 1.529(8)
C118 H137 0.9900
C118 H138 0.9900
C119 C120 1.580(12)
C119 H139 0.9900
C119 H140 0.9900
C120 C121 1.274(14)
C120 H141 0.9900
C120 H142 0.9900
C121 C122 1.779(17)
C121 H143 0.9900
C121 H144 0.9900
C122 C123 1.616(13)
C122 H145 0.9900
C122 H146 0.9900
C123 H147 0.9800
C123 H148 0.9800
C123 H149 0.9800
C124 C125 1.550(7)
C124 H150 0.9900
C124 H151 0.9900
C125 C126 1.512(7)
C125 H152 0.9900
C125 H153 0.9900
C126 C127 1.526(8)
C126 H154 0.9900
C126 H155 0.9900
C127 C128 1.545(8)
C127 H156 0.9900
C127 H157 0.9900
C128 C129 1.485(9)
C128 H158 0.9900
C128 H159 0.9900
C129 H160 0.9800
C129 H161 0.9800
C129 H162 0.9800
C130 C131 1.544(8)
C130 H163 0.9900
C130 H164 0.9900
C131 C132 1.698(15)
C131 H165 0.9900
C131 H166 0.9900
C132 C133 1.289(19)
C132 H167 0.9900
C132 H168 0.9900
C133 C134 1.559(19)
C133 H169 0.9900
C133 H170 0.9900
C134 C135 1.35(3)
C134 H171 0.9900
C134 H172 0.9900
C136 C137 1.508(8)
C136 H173 0.9900
C136 H174 0.9900
C137 C138 1.515(8)
C137 H175 0.9900
C137 H176 0.9900
C138 C139 1.534(8)
C138 H177 0.9900
C138 H178 0.9900
C139 C140 1.513(9)
C139 H179 0.9900
C139 H180 0.9900
C140 C141 1.524(9)
C140 H181 0.9900
C140 H182 0.9900
C141 H183 0.9800
C141 H184 0.9800
C141 H185 0.9800
C142 C143 1.831(14)
C142 H186 0.9900
C142 H187 0.9900
C144 C145 1.542(8)
C144 H188 0.9900
C144 H189 0.9900
C145 C146 1.749(10)
C145 H190 0.9900
C145 H191 0.9900

loop_
_geom_torsion_atom_site_label_1
_geom_torsion_atom_site_label_2
_geom_torsion_atom_site_label_3
_geom_torsion_atom_site_label_4
_geom_torsion
C57 C1 C5 C6 133.9(6)
C31 C1 C5 C6 -105.2(7)
C2 C1 C5 C6 16.4(8)
C57 C1 C5 S1 -43.8(6)
C31 C1 C5 S1 77.0(5)
C2 C1 C5 S1 -161.3(4)
C8 S1 C5 C6 0.7(5)
C8 S1 C5 C1 178.8(5)
C1 C5 C6 C7 -178.6(6)
S1 C5 C6 C7 -0.7(7)
C5 C6 C7 C8 0.2(9)
C6 C7 C8 C9 -176.3(6)
C6 C7 C8 S1 0.4(7)
C5 S1 C8 C7 -0.6(5)
C5 S1 C8 C9 176.6(4)
C7 C8 C9 C10 -49.1(9)
S1 C8 C9 C10 134.3(5)
C7 C8 C9 S2 130.2(6)
S1 C8 C9 S2 -46.4(5)
C12 S2 C9 C10 -0.2(4)
C12 S2 C9 C8 -179.6(4)
C8 C9 C10 C11 178.3(4)
S2 C9 C10 C11 -1.0(5)
C8 C9 C10 C83 2.1(8)
S2 C9 C10 C83 -177.3(4)
C9 C10 C11 C12 2.1(6)
C83 C10 C11 C12 178.3(5)
C9 C10 C11 C89 178.6(5)
C83 C10 C11 C89 -5.1(8)
C10 C11 C12 C13 -175.9(5)
C89 C11 C12 C13 7.8(9)
C10 C11 C12 S2 -2.2(6)
C89 C11 C12 S2 -178.5(4)
C9 S2 C12 C11 1.4(4)
C9 S2 C12 C13 176.1(4)
C11 C12 C13 C14 15.9(9)
S2 C12 C13 C14 -157.5(5)
C11 C12 C13 S3 -170.0(5)
S2 C12 C13 S3 16.6(5)
C16 S3 C13 C14 1.7(4)
C16 S3 C13 C12 -173.4(4)
C12 C13 C14 C15 173.2(5)
S3 C13 C14 C15 -1.2(6)
C13 C14 C15 C16 -0.1(7)
C13 C14 C15 C17 -176.6(5)
C14 C15 C16 C18 178.4(4)
C17 C15 C16 C18 -4.8(8)
C14 C15 C16 S3 1.4(6)
C17 C15 C16 S3 178.2(4)
C13 S3 C16 C15 -1.8(4)
C13 S3 C16 C18 -178.6(5)
C16 C15 C17 C19 26.1(8)
C14 C15 C17 C19 -157.6(6)
C15 C16 C18 C20 -6.8(8)
S3 C16 C18 C20 169.8(4)
C15 C16 C18 S4 177.5(4)
S3 C16 C18 S4 -5.9(7)
C22 S4 C18 C20 -1.2(4)
C22 S4 C18 C16 174.8(5)
C15 C17 C19 C20 -34.5(8)
C16 C18 C20 C21 -176.0(4)
S4 C18 C20 C21 0.4(6)
C16 C18 C20 C19 -3.8(8)
S4 C18 C20 C19 172.6(5)
C17 C19 C20 C18 25.3(9)
C17 C19 C20 C21 -163.7(5)
C18 C20 C21 C22 1.0(7)
C19 C20 C21 C22 -170.6(6)
C20 C21 C22 C23 174.4(5)
C20 C21 C22 S4 -1.9(6)
C18 S4 C22 C21 1.8(4)
C18 S4 C22 C23 -174.9(4)
C21 C22 C23 C24 -25.3(10)
S4 C22 C23 C24 150.8(5)
C21 C22 C23 S5 163.6(5)
S4 C22 C23 S5 -20.4(6)
C26 S5 C23 C24 4.4(5)
C26 S5 C23 C22 177.2(4)
C22 C23 C24 C25 -176.8(5)
S5 C23 C24 C25 -4.9(7)
C22 C23 C24 C95 0.3(10)
S5 C23 C24 C95 172.2(5)
C23 C24 C25 C26 2.9(9)
C95 C24 C25 C26 -174.1(5)
C23 C24 C25 C101 179.0(5)
C95 C24 C25 C101 2.0(11)
C24 C25 C26 C27 178.1(6)
C101 C25 C26 C27 2.0(10)
C24 C25 C26 S5 0.6(7)
C101 C25 C26 S5 -175.5(5)
C23 S5 C26 C25 -2.8(5)
C23 S5 C26 C27 179.4(4)
C25 C26 C27 C28 149.3(7)
S5 C26 C27 C28 -33.4(8)
C25 C26 C27 S6 -37.1(8)
S5 C26 C27 S6 140.2(4)
C30 S6 C27 C28 0.2(5)
C30 S6 C27 C26 -174.6(5)
C26 C27 C28 C29 174.8(5)
S6 C27 C28 C29 0.4(7)
C27 C28 C29 C30 -1.0(9)
C28 C29 C30 C3 178.1(5)
C28 C29 C30 S6 1.1(7)
C82 C3 C30 C29 131.9(6)
C56 C3 C30 C29 10.8(8)
C4 C3 C30 C29 -108.7(7)
C82 C3 C30 S6 -51.3(6)
C56 C3 C30 S6 -172.5(4)
C4 C3 C30 S6 68.0(6)
C27 S6 C30 C29 -0.8(5)
C27 S6 C30 C3 -178.0(4)
C57 C1 C31 C32 105.9(6)
C5 C1 C31 C32 -12.8(7)
C2 C1 C31 C32 -134.6(6)
C57 C1 C31 S7 -70.8(5)
C5 C1 C31 S7 170.5(3)
C2 C1 C31 S7 48.7(5)
C34 S7 C31 C32 -2.5(4)
C34 S7 C31 C1 174.9(4)
C1 C31 C32 C33 -175.5(5)
S7 C31 C32 C33 1.4(6)
C31 C32 C33 C34 0.8(7)
C32 C33 C34 C35 172.3(5)
C32 C33 C34 S7 -2.5(6)
C31 S7 C34 C33 2.8(4)
C31 S7 C34 C35 -172.3(4)
C33 C34 C35 C36 176.2(5)
S7 C34 C35 C36 -9.8(8)
C33 C34 C35 S8 -10.1(7)
S7 C34 C35 S8 163.9(3)
C38 S8 C35 C36 2.9(4)
C38 S8 C35 C34 -171.9(4)
C34 C35 C36 C37 171.3(5)
S8 C35 C36 C37 -2.8(5)
C34 C35 C36 C106 -10.2(8)
S8 C35 C36 C106 175.7(4)
C35 C36 C37 C38 1.1(6)
C106 C36 C37 C38 -177.5(4)
C35 C36 C37 C112 -176.1(4)
C106 C36 C37 C112 5.3(7)
C36 C37 C38 C39 -173.4(5)
C112 C37 C38 C39 3.8(8)
C36 C37 C38 S8 1.1(5)
C112 C37 C38 S8 178.3(4)
C35 S8 C38 C37 -2.3(4)
C35 S8 C38 C39 172.9(4)
C37 C38 C39 C40 -32.6(9)
S8 C38 C39 C40 153.4(5)
C37 C38 C39 S9 145.3(5)
S8 C38 C39 S9 -28.8(6)
C42 S9 C39 C40 -0.2(4)
C42 S9 C39 C38 -178.4(4)
C38 C39 C40 C41 177.3(5)
S9 C39 C40 C41 -0.6(6)
C39 C40 C41 C42 1.3(7)
C39 C40 C41 C43 177.8(5)
C40 C41 C42 C44 177.8(4)
C43 C41 C42 C44 0.9(7)
C40 C41 C42 S9 -1.4(6)
C43 C41 C42 S9 -178.3(4)
C39 S9 C42 C41 0.9(4)
C39 S9 C42 C44 -178.3(4)
C42 C41 C43 C45 -27.9(7)
C40 C41 C43 C45 155.8(5)
C41 C42 C44 C46 11.9(7)
S9 C42 C44 C46 -169.0(4)
C41 C42 C44 S10 -167.4(4)
S9 C42 C44 S10 11.7(7)
C48 S10 C44 C46 0.8(4)
C48 S10 C44 C42 -179.9(4)
C41 C43 C45 C46 40.9(7)
C42 C44 C46 C47 178.5(4)
S10 C44 C46 C47 -2.1(6)
C42 C44 C46 C45 4.5(8)
S10 C44 C46 C45 -176.1(4)
C43 C45 C46 C44 -30.6(8)
C43 C45 C46 C47 156.3(5)
C44 C46 C47 C48 2.7(6)
C45 C46 C47 C48 176.4(5)
C46 C47 C48 C49 177.3(5)
C46 C47 C48 S10 -2.1(6)
C44 S10 C48 C47 0.8(4)
C44 S10 C48 C49 -178.7(4)
C47 C48 C49 C50 -15.6(9)
S10 C48 C49 C50 163.7(4)
C47 C48 C49 S11 166.8(4)
S10 C48 C49 S11 -13.8(5)
C52 S11 C49 C50 -0.2(4)
C52 S11 C49 C48 177.8(4)
C48 C49 C50 C51 -178.1(4)
S11 C49 C50 C51 -0.4(5)
C48 C49 C50 C118 -0.1(8)
S11 C49 C50 C118 177.6(4)
C49 C50 C51 C52 0.9(6)
C118 C50 C51 C52 -177.1(5)
C49 C50 C51 C124 -179.0(4)
C118 C50 C51 C124 3.0(7)
C50 C51 C52 C53 177.2(5)
C124 C51 C52 C53 -2.9(8)
C50 C51 C52 S11 -1.1(5)
C124 C51 C52 S11 178.8(4)
C49 S11 C52 C51 0.7(4)
C49 S11 C52 C53 -177.7(4)
C51 C52 C53 C54 -34.6(9)
S11 C52 C53 C54 143.6(6)
C51 C52 C53 S12 144.5(5)
S11 C52 C53 S12 -37.4(5)
C56 S12 C53 C54 -1.0(4)
C56 S12 C53 C52 179.7(4)
C52 C53 C54 C55 -179.2(5)
S12 C53 C54 C55 1.7(7)
C53 C54 C55 C56 -1.7(8)
C54 C55 C56 C3 175.9(5)
C54 C55 C56 S12 0.8(7)
C30 C3 C56 C55 -98.2(7)
C82 C3 C56 C55 139.9(6)
C4 C3 C56 C55 19.7(8)
C30 C3 C56 S12 76.3(5)
C82 C3 C56 S12 -45.5(6)
C4 C3 C56 S12 -165.7(3)
C53 S12 C56 C55 0.1(5)
C53 S12 C56 C3 -175.3(4)
C31 C1 C57 C58 157.7(6)
C5 C1 C57 C58 -81.4(7)
C2 C1 C57 C58 37.2(8)
C31 C1 C57 S13 -31.5(6)
C5 C1 C57 S13 89.4(5)
C2 C1 C57 S13 -152.0(4)
C60 S13 C57 C58 -0.3(5)
C60 S13 C57 C1 -172.8(4)
C1 C57 C58 C59 170.9(6)
S13 C57 C58 C59 -0.6(7)
C57 C58 C59 C60 1.4(8)
C58 C59 C60 C61 -179.0(6)
C58 C59 C60 S13 -1.5(7)
C57 S13 C60 C59 1.0(4)
C57 S13 C60 C61 178.9(5)
C59 C60 C61 C62 31.1(10)
S13 C60 C61 C62 -146.2(5)
C59 C60 C61 S14 -152.0(5)
S13 C60 C61 S14 30.7(6)
C64 S14 C61 C62 0.9(4)
C64 S14 C61 C60 -176.5(4)
C60 C61 C62 C63 176.3(5)
S14 C61 C62 C63 -0.7(6)
C60 C61 C62 C130 -3.6(9)
S14 C61 C62 C130 179.4(4)
C61 C62 C63 C64 0.1(7)
C130 C62 C63 C64 180.0(5)
C61 C62 C63 C136 -174.8(5)
C130 C62 C63 C136 5.1(8)
C62 C63 C64 C65 -176.9(5)
C136 C63 C64 C65 -2.4(10)
C62 C63 C64 S14 0.6(6)
C136 C63 C64 S14 175.2(4)
C61 S14 C64 C63 -0.9(5)
C61 S14 C64 C65 176.9(4)
C63 C64 C65 C66 -59.3(9)
S14 C64 C65 C66 123.3(6)
C63 C64 C65 S15 118.2(6)
S14 C64 C65 S15 -59.2(6)
C68 S15 C65 C66 2.8(5)
C68 S15 C65 C64 -175.2(5)
C64 C65 C66 C67 173.9(6)
S15 C65 C66 C67 -3.8(6)
C65 C66 C67 C68 3.0(7)
C65 C66 C67 C69 -172.5(6)
C66 C67 C68 C70 -173.9(5)
C69 C67 C68 C70 2.0(9)
C66 C67 C68 S15 -0.8(7)
C69 C67 C68 S15 175.1(5)
C65 S15 C68 C67 -1.1(5)
C65 S15 C68 C70 171.4(6)
C68 C67 C69 C71 18.3(9)
C66 C67 C69 C71 -166.6(6)
C67 C68 C70 C72 -6.4(9)
S15 C68 C70 C72 -178.4(5)
C67 C68 C70 S16 165.3(5)
S15 C68 C70 S16 -6.7(8)
C74 S16 C70 C72 -0.4(5)
C74 S16 C70 C68 -172.7(6)
C67 C69 C71 C72 -32.5(8)
C68 C70 C72 C73 173.3(6)
S16 C70 C72 C73 0.4(7)
C68 C70 C72 C71 -10.2(9)
S16 C70 C72 C71 176.9(5)
C69 C71 C72 C70 29.5(8)
C69 C71 C72 C73 -154.5(6)
C70 C72 C73 C74 -0.3(8)
C71 C72 C73 C74 -176.4(6)
C72 C73 C74 C75 178.3(6)
C72 C73 C74 S16 0.0(7)
C70 S16 C74 C73 0.2(5)
C70 S16 C74 C75 -178.3(5)
C73 C74 C75 C76 48.9(11)
S16 C74 C75 C76 -132.9(6)
C73 C74 C75 S17 -127.0(6)
S16 C74 C75 S17 51.2(7)
C78 S17 C75 C76 0.6(5)
C78 S17 C75 C74 177.3(5)
C74 C75 C76 C77 -177.1(6)
S17 C75 C76 C77 -0.9(7)
C74 C75 C76 C142 16.0(11)
S17 C75 C76 C142 -167.8(6)
C75 C76 C77 C78 0.8(8)
C142 C76 C77 C78 167.1(7)
C75 C76 C77 C144 -179.3(6)
C142 C76 C77 C144 -13.0(10)
C76 C77 C78 C79 -176.5(6)
C144 C77 C78 C79 3.6(11)
C76 C77 C78 S17 -0.3(7)
C144 C77 C78 S17 179.8(5)
C75 S17 C78 C77 -0.2(5)
C75 S17 C78 C79 176.5(5)
C77 C78 C79 C80 -35.5(11)
S17 C78 C79 C80 148.6(6)
C77 C78 C79 S18 140.7(6)
S17 C78 C79 S18 -35.2(7)
C82 S18 C79 C80 -2.4(5)
C82 S18 C79 C78 -179.4(5)
C78 C79 C80 C81 179.7(6)
S18 C79 C80 C81 3.2(7)
C79 C80 C81 C82 -2.6(8)
C80 C81 C82 C3 178.7(6)
C80 C81 C82 S18 0.7(7)
C30 C3 C82 C81 146.9(6)
C56 C3 C82 C81 -92.0(7)
C4 C3 C82 C81 28.6(9)
C30 C3 C82 S18 -35.3(6)
C56 C3 C82 S18 85.7(6)
C4 C3 C82 S18 -153.6(4)
C79 S18 C82 C81 0.9(5)
C79 S18 C82 C3 -177.2(5)
C9 C10 C83 C84 99.8(6)
C11 C10 C83 C84 -76.0(7)
C10 C83 C84 C85 177.3(6)
C83 C84 C85 C86 -176.4(6)
C84 C85 C86 C87 68.0(10)
C85 C86 C87 C88 -176.9(8)
C12 C11 C89 C90 66.7(8)
C10 C11 C89 C90 -109.4(6)
C11 C89 C90 C91 56.9(11)
C89 C90 C91 C92 169.4(10)
C90 C91 C92 C93 46(2)
C91 C92 C93 C94 171.6(13)
C23 C24 C95 C96 93.7(7)
C25 C24 C95 C96 -89.5(8)
C24 C95 C96 C97 -160.2(5)
C95 C96 C97 C98 -172.9(5)
C96 C97 C98 C99 -174.1(6)
C97 C98 C99 C100 -177.9(6)
C26 C25 C101 C102 -69.0(8)
C24 C25 C101 C102 115.3(8)
C25 C101 C102 C103 176.0(6)
C101 C102 C103 C104 84.6(8)
C102 C103 C104 C105 -171.7(9)
C35 C36 C106 C107 -71.1(7)
C37 C36 C106 C107 107.3(6)
C36 C106 C107 C108 169.8(6)
C106 C107 C108 C109 178.4(7)
C107 C108 C109 C110 57.9(11)
C108 C109 C110 C111 169.8(8)
C38 C37 C112 C113 98.7(6)
C36 C37 C112 C113 -84.4(6)
C37 C112 C113 C114 -177.2(5)
C112 C113 C114 C115 -62.1(9)
C113 C114 C115 C116 -53.8(13)
C114 C115 C116 C117 -63.7(15)
C49 C50 C118 C119 91.1(6)
C51 C50 C118 C119 -91.1(6)
C50 C118 C119 C120 -170.5(6)
C118 C119 C120 C121 -60.2(12)
C119 C120 C121 C122 -169.4(7)
C120 C121 C122 C123 173.5(10)
C52 C51 C124 C125 -63.6(7)
C50 C51 C124 C125 116.3(6)
C51 C124 C125 C126 171.7(6)
C124 C125 C126 C127 -178.6(6)
C125 C126 C127 C128 178.6(6)
C126 C127 C128 C129 179.6(7)
C61 C62 C130 C131 -94.1(7)
C63 C62 C130 C131 86.0(7)
C62 C130 C131 C132 170.8(7)
C130 C131 C132 C133 176.4(13)
C131 C132 C133 C134 177.8(10)
C132 C133 C134 C135 -68(3)
C64 C63 C136 C137 -95.5(7)
C62 C63 C136 C137 78.7(7)
C63 C136 C137 C138 70.5(7)
C136 C137 C138 C139 68.4(8)
C137 C138 C139 C140 172.4(7)
C138 C139 C140 C141 179.6(7)
C75 C76 C142 C143 87.4(7)
C77 C76 C142 C143 -77.7(9)
C78 C77 C144 C145 97.8(7)
C76 C77 C144 C145 -82.1(8)
C77 C144 C145 C146 -173.1(6)

loop_
_platon_squeeze_void_nr
_platon_squeeze_void_average_x
_platon_squeeze_void_average_y
_platon_squeeze_void_average_z
_platon_squeeze_void_volume
_platon_squeeze_void_count_electrons
_platon_squeeze_void_content
1 0.000 0.000 0.000 283 40 ' '
2 0.000 0.000 0.500 705 128 ' '
3 0.487 0.278 0.866 13 1 ' '
4 0.513 0.722 0.134 13 1 ' '
